data_7249339
loop_
_publ_author_name
'Li, Ying-Yu'
'Qiu, Qi-Ming'
'Fan, Si-Jie'
'Xu, Jian-Jie'
'Mou, Wen-Long'
'Hou, Chuan-Bing'
'Liu, Min'
'Yang, Yu-Ping'
'Dai, Li-Xiong'
'Han, Hong-Liang'
'Jin, Qiong-Hua'

_publ_section_title
;
 A series of rare-earth phosphine-oxygen complexes containing
 [PW12O40]3&#x2212; with highly efficient photocatalytic degradation of MB
;
_journal_issue 40
_journal_name_full CrystEngComm
_journal_page_first 5809
_journal_page_last 5819
_journal_paper_doi 10.1039/D4CE00851K
_journal_volume 26
_journal_year 2024
_chemical_formula_sum 'C42 H100 Ce O60 P7 W12'
_chemical_formula_weight 4128.33
_space_group_IT_number 2
_space_group_name_Hall '-P 1'
_space_group_name_H-M_alt 'P -1'
_symmetry_cell_setting triclinic
_symmetry_space_group_name_H-M 'P -1'
_atom_sites_solution_hydrogens geom
_atom_sites_solution_primary direct
_atom_sites_solution_secondary difmap
_audit_creation_method SHELXL-97
_audit_update_record
;
2023-03-10 deposited with the CCDC.	2024-09-12 downloaded from the CCDC.
;
_cell_angle_alpha 78.983(2)
_cell_angle_beta 83.604(3)
_cell_angle_gamma 89.648(4)
_cell_formula_units_Z 2
_cell_length_a 15.8992(14)
_cell_length_b 16.2547(16)
_cell_length_c 21.196(2)
_cell_measurement_reflns_used 3557
_cell_measurement_temperature 293(2)
_cell_measurement_theta_max 26.775
_cell_measurement_theta_min 2.575
_cell_volume 5342.8(9)
_computing_cell_refinement 'Bruker SMART'
_computing_data_collection 'Bruker SMART'
_computing_data_reduction 'Bruker SHELXTL'
_computing_molecular_graphics 'Bruker SHELXTL'
_computing_publication_material 'Bruker SHELXTL'
_computing_structure_refinement 'SHELXL-97 (Sheldrick, 1997)'
_computing_structure_solution 'SHELXS-97 (Sheldrick, 1990)'
_diffrn_ambient_temperature 293(2)
_diffrn_measured_fraction_theta_full 0.976
_diffrn_measured_fraction_theta_max 0.976
_diffrn_measurement_device_type 'CCD area detector'
_diffrn_measurement_method 'phi and omega scans'
_diffrn_radiation_monochromator graphite
_diffrn_radiation_source 'fine-focus sealed tube'
_diffrn_radiation_type MoK\a
_diffrn_radiation_wavelength 0.71073
_diffrn_reflns_av_R_equivalents 0.0000
_diffrn_reflns_av_sigmaI/netI 0.2275
_diffrn_reflns_limit_h_max 18
_diffrn_reflns_limit_h_min -18
_diffrn_reflns_limit_k_max 19
_diffrn_reflns_limit_k_min -18
_diffrn_reflns_limit_l_max 25
_diffrn_reflns_limit_l_min 0
_diffrn_reflns_number 18379
_diffrn_reflns_theta_full 25.02
_diffrn_reflns_theta_max 25.02
_diffrn_reflns_theta_min 1.88
_exptl_absorpt_coefficient_mu 13.464
_exptl_absorpt_correction_T_max 0.2949
_exptl_absorpt_correction_T_min 0.1338
_exptl_absorpt_correction_type multi-scan
_exptl_absorpt_process_details sadabs
_exptl_crystal_density_diffrn 2.566
_exptl_crystal_density_method 'not measured'
_exptl_crystal_F_000 3766
_exptl_crystal_size_max 0.25
_exptl_crystal_size_mid 0.16
_exptl_crystal_size_min 0.12
_platon_squeeze_details
;
;
_refine_diff_density_max 11.685
_refine_diff_density_min -16.963
_refine_diff_density_rms 1.257
_refine_ls_extinction_method none
_refine_ls_goodness_of_fit_ref 1.524
_refine_ls_hydrogen_treatment mixed
_refine_ls_matrix_type full
_refine_ls_number_parameters 1137
_refine_ls_number_reflns 18379
_refine_ls_number_restraints 4986
_refine_ls_restrained_S_all 1.423
_refine_ls_R_factor_all 0.2944
_refine_ls_R_factor_gt 0.2258
_refine_ls_shift/su_max 0.002
_refine_ls_shift/su_mean 0.000
_refine_ls_structure_factor_coef Fsqd
_refine_ls_weighting_details 'calc w=1/[\s^2^(Fo^2^)+(0.1620P)^2^+0.0000P] where P=(Fo^2^+2Fc^2^)/3'
_refine_ls_weighting_scheme calc
_refine_ls_wR_factor_gt 0.4643
_refine_ls_wR_factor_ref 0.4957
_reflns_number_gt 7831
_reflns_number_total 18379
_reflns_threshold_expression >2sigma(I)
_cod_data_source_file d4ce00851k21.cif
_cod_data_source_block 221123a
_cod_depositor_comments
;
The following automatic conversions were performed:

data item '_symmetry_cell_setting' value 'Triclinic' was changed to
'triclinic' in accordance with the
/home/data/users/saulius/crontab/automatic-downloads/rss-feeds/RSC/lib/dictionaries/cif_core.dic
dictionary named 'cif_core.dic' version 2.4.2 last updated on
2011-04-26.

Automatic conversion script
Id: cif_fix_values 8170 2020-07-09 18:12:32Z antanas 

 Adding full bibliography for 7249339--7249349.cif.
;
_cod_original_cell_volume 5342.7(9)
_cod_original_sg_symbol_H-M P-1
_cod_database_code 7249339

loop_
_symmetry_equiv_pos_as_xyz
'x, y, z'
'-x, -y, -z'

loop_
_atom_site_label
_atom_site_type_symbol
_atom_site_fract_x
_atom_site_fract_y
_atom_site_fract_z
_atom_site_U_iso_or_equiv
_atom_site_adp_type
_atom_site_occupancy
_atom_site_symmetry_multiplicity
_atom_site_calc_flag
_atom_site_refinement_flags
_atom_site_disorder_assembly
_atom_site_disorder_group
W1 W 0.11525(15) 0.41221(15) 0.32870(13) 0.0323(6) Uani 1 1 d U . .
W2 W 0.23825(16) 0.26366(16) 0.42735(13) 0.0365(6) Uani 1 1 d U . .
W3 W 0.30144(15) 0.07382(15) 0.37661(13) 0.0330(6) Uani 1 1 d U . .
W4 W 0.23322(15) 0.02409(15) 0.23174(13) 0.0323(6) Uani 1 1 d U . .
W5 W 0.11141(15) 0.16971(15) 0.13567(13) 0.0313(6) Uani 1 1 d U . .
W6 W 0.04927(15) 0.36407(15) 0.18604(12) 0.0312(6) Uani 1 1 d U . .
W7 W 0.26429(16) 0.41125(15) 0.19136(13) 0.0349(6) Uani 1 1 d U . .
W8 W 0.39079(16) 0.26594(16) 0.29073(13) 0.0354(6) Uani 1 1 d U . .
W9 W 0.32666(15) 0.21540(15) 0.14486(13) 0.0330(6) Uani 1 1 d U . .
W10 W 0.01840(15) 0.21847(14) 0.41796(12) 0.0293(6) Uani 1 1 d U . .
W11 W 0.08028(15) 0.02645(14) 0.37146(12) 0.0282(6) Uani 1 1 d U . .
W12 W -0.04337(15) 0.16798(14) 0.27481(12) 0.0289(6) Uani 1 1 d U . .
Ce1 Ce 0.67862(19) 0.71477(19) 0.26924(16) 0.0262(7) Uani 1 1 d U . .
O1 O 0.143(4) 0.260(4) 0.341(2) 0.0333(14) Uani 0.37(2) 1 d PDU A 1
O2 O 0.200(4) 0.1248(16) 0.306(3) 0.0330(13) Uani 0.37(2) 1 d PDU A 1
O3 O 0.098(3) 0.217(4) 0.238(3) 0.0325(14) Uani 0.37(2) 1 d PDU A 1
O4 O 0.251(2) 0.269(3) 0.239(3) 0.0336(14) Uani 0.37(2) 1 d PDU A 1
O1' O 0.0906(16) 0.174(2) 0.3205(17) 0.0323(14) Uani 0.63(2) 1 d PDU A 2
O2' O 0.200(3) 0.176(2) 0.2201(13) 0.0328(14) Uani 0.63(2) 1 d PDU A 2
O3' O 0.2478(18) 0.209(2) 0.3246(17) 0.0339(14) Uani 0.63(2) 1 d PDU A 2
O4' O 0.155(2) 0.3142(11) 0.2572(19) 0.0331(14) Uani 0.63(2) 1 d PDU A 2
O5 O 0.190(2) 0.371(2) 0.3892(19) 0.0334(17) Uani 1 1 d U A .
O6 O 0.274(2) 0.152(2) 0.4436(19) 0.0351(19) Uani 1 1 d U A .
O7 O 0.302(2) 0.037(2) 0.3001(19) 0.0335(17) Uani 1 1 d U A .
O8 O 0.156(2) 0.065(2) 0.1711(19) 0.0328(17) Uani 1 1 d U A .
O9 O 0.075(2) 0.280(2) 0.1246(19) 0.0329(17) Uani 1 1 d U A .
O10 O 0.042(2) 0.412(2) 0.2629(19) 0.0337(17) Uani 1 1 d U A .
O11 O 0.207(2) 0.452(2) 0.272(2) 0.0345(17) Uani 1 1 d U A .
O12 O 0.345(2) 0.292(2) 0.3715(19) 0.0343(17) Uani 1 1 d U A .
O13 O 0.384(2) 0.152(2) 0.3329(19) 0.0352(17) Uani 1 1 d U A .
O14 O 0.312(2) 0.096(2) 0.1767(19) 0.0331(17) Uani 1 1 d U A .
O15 O 0.214(2) 0.194(2) 0.0937(19) 0.0336(18) Uani 1 1 d U A .
O16 O 0.164(2) 0.425(2) 0.1506(19) 0.0342(19) Uani 1 1 d U A .
O17 O 0.346(2) 0.367(2) 0.2531(19) 0.0341(16) Uani 1 1 d U A .
O18 O 0.386(2) 0.234(2) 0.213(2) 0.0342(16) Uani 1 1 d U A .
O19 O 0.296(2) 0.321(2) 0.1423(19) 0.0337(16) Uani 1 1 d U A .
O20 O 0.039(2) 0.331(2) 0.3778(19) 0.0333(16) Uani 1 1 d U A .
O21 O 0.126(2) 0.225(2) 0.4384(19) 0.0336(16) Uani 1 1 d U A .
O22 O 0.185(2) 0.004(2) 0.4119(19) 0.0347(19) Uani 1 1 d U A .
O23 O 0.132(2) -0.003(2) 0.2935(19) 0.0325(16) Uani 1 1 d U A .
O24 O 0.018(2) 0.145(2) 0.1911(19) 0.0316(17) Uani 1 1 d U A .
O25 O -0.026(2) 0.280(2) 0.2346(19) 0.0323(16) Uani 1 1 d U A .
O26 O 0.043(2) 0.105(2) 0.4299(19) 0.0324(17) Uani 1 1 d U A .
O27 O -0.009(2) 0.060(2) 0.3176(19) 0.0317(17) Uani 1 1 d U A .
O28 O -0.063(2) 0.206(2) 0.3533(19) 0.0323(18) Uani 1 1 d U A .
O29 O 0.088(2) 0.510(2) 0.356(2) 0.040(5) Uani 1 1 d U A .
O30 O 0.261(2) 0.288(2) 0.4912(19) 0.032(5) Uani 1 1 d U A .
O31 O 0.351(2) 0.001(2) 0.424(2) 0.041(5) Uani 1 1 d U A .
O32 O 0.258(2) -0.071(2) 0.212(2) 0.037(5) Uani 1 1 d U A .
O33 O 0.081(2) 0.147(2) 0.0712(19) 0.033(5) Uani 1 1 d U A .
O34 O -0.015(2) 0.422(2) 0.1349(19) 0.031(5) Uani 1 1 d U A .
O35 O 0.310(2) 0.500(2) 0.148(2) 0.038(4) Uani 1 1 d U A .
O36 O 0.492(2) 0.292(2) 0.293(2) 0.036(4) Uani 1 1 d U A .
O37 O 0.405(2) 0.233(2) 0.0928(19) 0.032(5) Uani 1 1 d U A .
O38 O -0.044(2) 0.233(2) 0.485(2) 0.039(5) Uani 1 1 d U A .
O39 O 0.045(2) -0.074(2) 0.413(2) 0.038(5) Uani 1 1 d U A .
O40 O -0.139(2) 0.142(2) 0.2700(19) 0.031(5) Uani 1 1 d U A .
O41 O 0.695(2) 0.820(2) 0.168(2) 0.0388(18) Uani 1 1 d U . .
O42 O 0.841(2) 0.897(2) 0.1153(17) 0.042(2) Uani 1 1 d DU . .
O43 O 0.687(2) 0.917(2) 0.0642(17) 0.041(3) Uani 1 1 d DU . .
O44 O 0.705(2) 0.624(2) 0.185(2) 0.0390(18) Uani 1 1 d U . .
O45 O 0.780(2) 0.561(2) 0.0951(19) 0.042(2) Uani 1 1 d DU . .
O46 O 0.617(2) 0.568(2) 0.1022(17) 0.042(3) Uani 1 1 d DU . .
O47 O 0.832(2) 0.711(2) 0.239(2) 0.040(2) Uani 1 1 d U . .
O48 O 0.956(2) 0.706(2) 0.156(2) 0.042(3) Uani 1 1 d DU . .
O49 O 0.972(2) 0.684(2) 0.2826(17) 0.042(3) Uani 1 1 d DU . .
O50 O 0.724(2) 0.579(2) 0.327(2) 0.039(2) Uani 1 1 d U . .
O51 O 0.763(2) 0.452(2) 0.4062(15) 0.040(3) Uani 1 1 d DU . .
O52 O 0.728(2) 0.4362(18) 0.3078(18) 0.040(2) Uani 1 1 d DU . .
O53 O 0.535(2) 0.709(2) 0.227(2) 0.038(2) Uani 1 1 d U . .
O54 O 0.469(2) 0.728(2) 0.1297(17) 0.041(2) Uani 1 1 d DU . .
O55 O 0.376(2) 0.7266(17) 0.2477(18) 0.039(3) Uani 1 1 d DU . .
O56 O 0.609(2) 0.848(2) 0.295(2) 0.037(2) Uani 1 1 d U . .
O57 O 0.529(2) 0.954(2) 0.3474(16) 0.039(3) Uani 1 1 d DU . .
O58 O 0.606(2) 0.9885(18) 0.2313(18) 0.038(3) Uani 1 1 d DU . .
O59 O 0.745(2) 0.750(2) 0.365(2) 0.038(4) Uani 1 1 d U . .
H59A H 0.7195 0.7285 0.4030 0.045 Uiso 1 1 d R . .
H59B H 0.7960 0.7335 0.3565 0.045 Uiso 1 1 d R . .
O60 O 0.571(2) 0.665(2) 0.3731(19) 0.039(4) Uani 1 1 d U . .
H60A H 0.5261 0.6457 0.3611 0.058 Uiso 1 1 d R . .
H60C H 0.5581 0.7078 0.3908 0.058 Uiso 1 1 d R . .
P1 P 0.1731(9) 0.2181(8) 0.2806(7) 0.0309(10) Uani 1 1 d DU . .
P2 P 0.7487(11) 0.8503(10) 0.1068(9) 0.040(2) Uani 1 1 d U . .
P4 P 0.9137(11) 0.6741(10) 0.2305(9) 0.040(2) Uani 1 1 d U . .
P5 P 0.7671(10) 0.5016(10) 0.3384(8) 0.039(2) Uani 1 1 d DU . .
P6 P 0.4676(10) 0.7535(10) 0.1998(9) 0.038(2) Uani 1 1 d U . .
P3 P 0.6988(10) 0.6139(10) 0.1166(9) 0.039(2) Uani 1 1 d U . .
P7 P 0.5583(10) 0.9181(10) 0.2814(9) 0.037(2) Uani 1 1 d U . .
C1 C 0.770(3) 0.765(3) 0.060(3) 0.041(2) Uani 1 1 d DU . .
H1A H 0.7924 0.7889 0.0157 0.049 Uiso 1 1 calc R . .
H1B H 0.8122 0.7276 0.0789 0.049 Uiso 1 1 calc R . .
C2 C 0.688(3) 0.716(3) 0.060(3) 0.040(2) Uani 1 1 d DU . .
H2A H 0.6812 0.7073 0.0172 0.048 Uiso 1 1 calc R . .
H2B H 0.6396 0.7465 0.0756 0.048 Uiso 1 1 calc R . .
C3 C 0.848(3) 0.962(3) 0.1483(17) 0.042(3) Uani 1 1 d DU . .
H3 H 0.7950 0.9923 0.1455 0.050 Uiso 1 1 calc R . .
C4 C 0.918(3) 1.026(3) 0.116(2) 0.049(7) Uani 1 1 d DU . .
H4A H 0.9629 1.0227 0.1429 0.074 Uiso 1 1 calc R . .
H4B H 0.8947 1.0813 0.1105 0.074 Uiso 1 1 calc R . .
H4C H 0.9390 1.0140 0.0747 0.074 Uiso 1 1 calc R . .
C5 C 0.855(4) 0.933(3) 0.2206(15) 0.046(5) Uani 1 1 d DU . .
H5A H 0.7998 0.9145 0.2423 0.070 Uiso 1 1 calc R . .
H5B H 0.8751 0.9779 0.2381 0.070 Uiso 1 1 calc R . .
H5C H 0.8932 0.8866 0.2266 0.070 Uiso 1 1 calc R . .
C6 C 0.698(3) 0.954(2) -0.002(3) 0.042(3) Uani 1 1 d DU . .
H6 H 0.7351 0.9160 -0.0232 0.051 Uiso 1 1 calc R . .
C7 C 0.745(3) 1.038(3) -0.015(3) 0.047(6) Uani 1 1 d DU . .
H7A H 0.7672 1.0525 -0.0594 0.070 Uiso 1 1 calc R . .
H7B H 0.7902 1.0352 0.0120 0.070 Uiso 1 1 calc R . .
H7C H 0.7059 1.0806 -0.0045 0.070 Uiso 1 1 calc R . .
C8 C 0.615(3) 0.959(3) -0.033(2) 0.045(7) Uani 1 1 d DU . .
H8A H 0.6274 0.9619 -0.0783 0.068 Uiso 1 1 calc R . .
H8B H 0.5856 1.0081 -0.0245 0.068 Uiso 1 1 calc R . .
H8C H 0.5811 0.9100 -0.0140 0.068 Uiso 1 1 calc R . .
C9 C 0.812(2) 0.522(2) 0.032(3) 0.044(4) Uani 1 1 d DU . .
H9 H 0.7754 0.5359 -0.0030 0.052 Uiso 1 1 calc R . .
C10 C 0.901(3) 0.560(3) 0.014(3) 0.052(7) Uani 1 1 d DU . .
H10A H 0.8982 0.6199 0.0035 0.078 Uiso 1 1 calc R . .
H10B H 0.9283 0.5396 -0.0228 0.078 Uiso 1 1 calc R . .
H10C H 0.9337 0.5440 0.0498 0.078 Uiso 1 1 calc R . .
C11 C 0.814(3) 0.4284(19) 0.061(3) 0.050(6) Uani 1 1 d DU . .
H11A H 0.8705 0.4088 0.0550 0.076 Uiso 1 1 calc R . .
H11B H 0.7778 0.3984 0.0389 0.076 Uiso 1 1 calc R . .
H11C H 0.7937 0.4194 0.1058 0.076 Uiso 1 1 calc R . .
C12 C 0.597(2) 0.487(3) 0.1417(19) 0.041(3) Uani 1 1 d DU . .
H12 H 0.6505 0.4588 0.1507 0.050 Uiso 1 1 calc R . .
C13 C 0.548(3) 0.495(3) 0.2061(17) 0.042(4) Uani 1 1 d DU . .
H13A H 0.5321 0.4405 0.2308 0.064 Uiso 1 1 calc R . .
H13B H 0.4978 0.5271 0.1983 0.064 Uiso 1 1 calc R . .
H13C H 0.5827 0.5234 0.2298 0.064 Uiso 1 1 calc R . .
C14 C 0.549(4) 0.434(3) 0.105(2) 0.049(7) Uani 1 1 d DU . .
H14A H 0.5888 0.4087 0.0765 0.074 Uiso 1 1 calc R . .
H14B H 0.5114 0.4686 0.0794 0.074 Uiso 1 1 calc R . .
H14C H 0.5173 0.3902 0.1347 0.074 Uiso 1 1 calc R . .
C15 C 0.898(4) 0.562(3) 0.236(2) 0.041(2) Uani 1 1 d DU . .
H15A H 0.8512 0.5524 0.2119 0.049 Uiso 1 1 calc R . .
H15B H 0.9484 0.5384 0.2161 0.049 Uiso 1 1 calc R . .
C16 C 0.879(4) 0.518(4) 0.306(2) 0.040(2) Uani 1 1 d DU . .
H16A H 0.9054 0.5501 0.3328 0.048 Uiso 1 1 calc R . .
H16B H 0.9055 0.4634 0.3113 0.048 Uiso 1 1 calc R . .
C17 C 1.046(4) 0.717(2) 0.138(2) 0.042(3) Uani 1 1 d DU . .
H17 H 1.0724 0.7283 0.1752 0.051 Uiso 1 1 calc R . .
C18 C 1.082(3) 0.636(2) 0.120(3) 0.046(5) Uani 1 1 d DU . .
H18A H 1.0495 0.6182 0.0900 0.068 Uiso 1 1 calc R . .
H18B H 1.0798 0.5933 0.1589 0.068 Uiso 1 1 calc R . .
H18C H 1.1400 0.6454 0.1018 0.068 Uiso 1 1 calc R . .
C19 C 1.064(3) 0.793(2) 0.083(3) 0.047(7) Uani 1 1 d DU . .
H19A H 1.1231 0.7969 0.0684 0.070 Uiso 1 1 calc R . .
H19B H 1.0454 0.8427 0.0974 0.070 Uiso 1 1 calc R . .
H19C H 1.0331 0.7854 0.0473 0.070 Uiso 1 1 calc R . .
C20 C 0.974(3) 0.751(3) 0.3182(18) 0.042(3) Uani 1 1 d DU . .
H20 H 0.9202 0.7795 0.3165 0.050 Uiso 1 1 calc R . .
C21 C 1.044(3) 0.815(3) 0.288(2) 0.048(6) Uani 1 1 d DU . .
H21A H 1.0908 0.8077 0.3134 0.072 Uiso 1 1 calc R . .
H21B H 1.0227 0.8703 0.2855 0.072 Uiso 1 1 calc R . .
H21C H 1.0636 0.8064 0.2448 0.072 Uiso 1 1 calc R . .
C22 C 0.983(4) 0.714(3) 0.3891(15) 0.049(7) Uani 1 1 d DU . .
H22A H 1.0396 0.6944 0.3932 0.073 Uiso 1 1 calc R . .
H22B H 0.9436 0.6682 0.4042 0.073 Uiso 1 1 calc R . .
H22C H 0.9713 0.7566 0.4146 0.073 Uiso 1 1 calc R . .
C23 C 0.783(2) 0.482(4) 0.4564(14) 0.041(3) Uani 1 1 d DU . .
H23 H 0.7927 0.5417 0.4386 0.049 Uiso 1 1 calc R . .
C24 C 0.868(2) 0.455(4) 0.4801(16) 0.044(5) Uani 1 1 d DU . .
H24A H 0.9131 0.4737 0.4461 0.067 Uiso 1 1 calc R . .
H24B H 0.8692 0.3950 0.4921 0.067 Uiso 1 1 calc R . .
H24C H 0.8763 0.4793 0.5169 0.067 Uiso 1 1 calc R . .
C25 C 0.714(3) 0.482(4) 0.5122(19) 0.045(6) Uani 1 1 d DU . .
H25A H 0.6779 0.4333 0.5172 0.068 Uiso 1 1 calc R . .
H25B H 0.6805 0.5315 0.5031 0.068 Uiso 1 1 calc R . .
H25C H 0.7388 0.4813 0.5515 0.068 Uiso 1 1 calc R . .
C26 C 0.764(3) 0.350(3) 0.3051(17) 0.040(3) Uani 1 1 d DU . .
H26 H 0.8211 0.3448 0.3179 0.048 Uiso 1 1 calc R . .
C27 C 0.763(4) 0.339(3) 0.2349(18) 0.044(5) Uani 1 1 d DU . .
H27A H 0.7064 0.3467 0.2231 0.065 Uiso 1 1 calc R . .
H27B H 0.7818 0.2842 0.2306 0.065 Uiso 1 1 calc R . .
H27C H 0.8000 0.3805 0.2071 0.065 Uiso 1 1 calc R . .
C28 C 0.702(3) 0.289(2) 0.352(2) 0.042(5) Uani 1 1 d DU . .
H28A H 0.7243 0.2328 0.3562 0.062 Uiso 1 1 calc R . .
H28B H 0.6483 0.2899 0.3357 0.062 Uiso 1 1 calc R . .
H28C H 0.6960 0.3046 0.3935 0.062 Uiso 1 1 calc R . .
C29 C 0.477(4) 0.860(3) 0.189(3) 0.039(2) Uani 1 1 d DU . .
H29A H 0.5340 0.8763 0.1685 0.046 Uiso 1 1 calc R . .
H29B H 0.4378 0.8850 0.1596 0.046 Uiso 1 1 calc R . .
C30 C 0.462(4) 0.895(3) 0.251(3) 0.038(2) Uani 1 1 d DU . .
H30A H 0.4288 0.8543 0.2841 0.046 Uiso 1 1 calc R . .
H30B H 0.4291 0.9455 0.2432 0.046 Uiso 1 1 calc R . .
C31 C 0.418(2) 0.740(3) 0.083(2) 0.040(3) Uani 1 1 d DU . .
H31 H 0.4295 0.7978 0.0603 0.048 Uiso 1 1 calc R . .
C32 C 0.438(3) 0.688(3) 0.0295(19) 0.043(5) Uani 1 1 d DU . .
H32A H 0.3867 0.6794 0.0110 0.064 Uiso 1 1 calc R . .
H32B H 0.4600 0.6352 0.0477 0.064 Uiso 1 1 calc R . .
H32C H 0.4785 0.7180 -0.0036 0.064 Uiso 1 1 calc R . .
C33 C 0.3234(18) 0.739(4) 0.107(2) 0.042(5) Uani 1 1 d DU . .
H33A H 0.2977 0.6875 0.1013 0.064 Uiso 1 1 calc R . .
H33B H 0.2967 0.7856 0.0824 0.064 Uiso 1 1 calc R . .
H33C H 0.3165 0.7421 0.1517 0.064 Uiso 1 1 calc R . .
C34 C 0.333(3) 0.630(3) 0.2607(18) 0.039(3) Uani 1 1 d DU . .
H34 H 0.2713 0.6280 0.2677 0.047 Uiso 1 1 calc R . .
C35 C 0.372(4) 0.603(3) 0.1987(19) 0.041(4) Uani 1 1 d DU . .
H35A H 0.3349 0.6171 0.1658 0.062 Uiso 1 1 calc R . .
H35B H 0.3813 0.5440 0.2071 0.062 Uiso 1 1 calc R . .
H35C H 0.4257 0.6321 0.1841 0.062 Uiso 1 1 calc R . .
C36 C 0.378(3) 0.590(2) 0.3192(18) 0.041(5) Uani 1 1 d DU . .
H36A H 0.3387 0.5539 0.3496 0.062 Uiso 1 1 calc R . .
H36B H 0.3976 0.6334 0.3394 0.062 Uiso 1 1 calc R . .
H36C H 0.4249 0.5585 0.3052 0.062 Uiso 1 1 calc R . .
C37 C 0.593(4) 0.9620(19) 0.3886(17) 0.039(3) Uani 1 1 d DU . .
H37 H 0.6477 0.9669 0.3622 0.047 Uiso 1 1 calc R . .
C38 C 0.593(3) 0.883(2) 0.441(2) 0.041(5) Uani 1 1 d DU . .
H38A H 0.5457 0.8477 0.4396 0.061 Uiso 1 1 calc R . .
H38B H 0.5897 0.8988 0.4828 0.061 Uiso 1 1 calc R . .
H38C H 0.6447 0.8534 0.4342 0.061 Uiso 1 1 calc R . .
C39 C 0.580(4) 1.041(2) 0.417(2) 0.045(7) Uani 1 1 d DU . .
H39A H 0.5856 1.0281 0.4628 0.068 Uiso 1 1 calc R . .
H39B H 0.5246 1.0628 0.4110 0.068 Uiso 1 1 calc R . .
H39C H 0.6220 1.0827 0.3963 0.068 Uiso 1 1 calc R . .
C40 C 0.571(3) 1.082(3) 0.2103(18) 0.039(3) Uani 1 1 d DU . .
H40 H 0.5194 1.0930 0.2367 0.047 Uiso 1 1 calc R . .
C41 C 0.647(3) 1.136(2) 0.218(3) 0.040(6) Uani 1 1 d DU . .
H41A H 0.6313 1.1936 0.2115 0.060 Uiso 1 1 calc R . .
H41B H 0.6932 1.1287 0.1862 0.060 Uiso 1 1 calc R . .
H41C H 0.6638 1.1186 0.2604 0.060 Uiso 1 1 calc R . .
C42 C 0.559(3) 1.085(3) 0.1394(19) 0.040(5) Uani 1 1 d DU . .
H42A H 0.6024 1.1200 0.1121 0.060 Uiso 1 1 calc R . .
H42B H 0.5046 1.1067 0.1312 0.060 Uiso 1 1 calc R . .
H42C H 0.5635 1.0291 0.1303 0.060 Uiso 1 1 calc R . .

loop_
_atom_site_aniso_label
_atom_site_aniso_U_11
_atom_site_aniso_U_22
_atom_site_aniso_U_33
_atom_site_aniso_U_23
_atom_site_aniso_U_13
_atom_site_aniso_U_12
W1 0.0375(9) 0.0361(9) 0.0278(9) -0.0128(7) -0.0108(7) -0.0034(7)
W2 0.0427(9) 0.0420(9) 0.0290(9) -0.0122(7) -0.0122(7) -0.0062(7)
W3 0.0364(9) 0.0392(9) 0.0260(9) -0.0086(7) -0.0104(7) 0.0003(7)
W4 0.0363(9) 0.0369(9) 0.0276(9) -0.0128(7) -0.0093(7) -0.0011(7)
W5 0.0373(9) 0.0368(9) 0.0238(9) -0.0120(7) -0.0096(7) -0.0050(7)
W6 0.0348(9) 0.0360(8) 0.0246(9) -0.0077(7) -0.0081(7) 0.0005(7)
W7 0.0380(9) 0.0386(9) 0.0296(9) -0.0080(7) -0.0075(7) -0.0075(7)
W8 0.0362(9) 0.0424(9) 0.0311(9) -0.0126(7) -0.0086(7) -0.0057(7)
W9 0.0345(9) 0.0406(9) 0.0257(9) -0.0099(7) -0.0050(7) -0.0026(7)
W10 0.0330(8) 0.0366(8) 0.0210(9) -0.0104(7) -0.0057(7) -0.0034(7)
W11 0.0330(8) 0.0322(8) 0.0217(9) -0.0073(7) -0.0085(7) -0.0053(7)
W12 0.0311(8) 0.0352(8) 0.0242(9) -0.0122(7) -0.0076(7) -0.0047(7)
Ce1 0.0288(10) 0.0301(10) 0.0222(11) -0.0088(8) -0.0074(8) -0.0019(7)
O1 0.036(2) 0.037(2) 0.029(2) -0.009(2) -0.007(2) -0.003(2)
O2 0.036(2) 0.037(2) 0.029(2) -0.009(2) -0.007(2) -0.002(2)
O3 0.035(2) 0.036(2) 0.028(2) -0.009(2) -0.007(2) -0.003(2)
O4 0.036(2) 0.037(2) 0.030(2) -0.009(2) -0.007(2) -0.003(2)
O1' 0.035(2) 0.036(2) 0.028(2) -0.009(2) -0.007(2) -0.003(2)
O2' 0.035(2) 0.036(2) 0.029(2) -0.009(2) -0.007(2) -0.002(2)
O3' 0.036(2) 0.038(2) 0.030(2) -0.009(2) -0.008(2) -0.003(2)
O4' 0.036(2) 0.037(2) 0.029(2) -0.009(2) -0.007(2) -0.002(2)
O5 0.036(3) 0.037(3) 0.029(3) -0.010(2) -0.008(3) -0.003(3)
O6 0.038(3) 0.039(3) 0.031(3) -0.009(3) -0.008(3) -0.002(3)
O7 0.036(3) 0.037(3) 0.029(3) -0.009(2) -0.007(3) -0.003(3)
O8 0.035(3) 0.036(3) 0.029(3) -0.009(2) -0.007(3) -0.002(3)
O9 0.036(3) 0.036(3) 0.029(3) -0.010(2) -0.006(3) -0.002(3)
O10 0.036(3) 0.038(3) 0.029(3) -0.009(3) -0.008(3) -0.003(3)
O11 0.037(3) 0.039(3) 0.030(3) -0.010(3) -0.008(3) -0.003(3)
O12 0.037(3) 0.038(3) 0.030(3) -0.011(3) -0.008(3) -0.003(3)
O13 0.038(3) 0.039(3) 0.031(3) -0.010(3) -0.007(3) -0.003(3)
O14 0.035(3) 0.037(3) 0.029(3) -0.009(2) -0.007(3) -0.002(3)
O15 0.036(3) 0.037(3) 0.029(3) -0.009(3) -0.006(3) -0.002(3)
O16 0.037(3) 0.038(3) 0.030(3) -0.009(3) -0.008(3) -0.001(3)
O17 0.037(3) 0.038(3) 0.030(3) -0.010(2) -0.006(2) -0.003(2)
O18 0.037(3) 0.038(3) 0.030(3) -0.010(2) -0.007(2) -0.003(2)
O19 0.036(3) 0.037(3) 0.030(3) -0.009(2) -0.007(2) -0.003(2)
O20 0.036(3) 0.037(3) 0.029(3) -0.009(2) -0.008(2) -0.003(2)
O21 0.036(3) 0.037(3) 0.030(3) -0.010(2) -0.007(2) -0.002(2)
O22 0.037(3) 0.039(3) 0.030(3) -0.009(3) -0.008(3) -0.002(3)
O23 0.035(3) 0.037(3) 0.028(3) -0.010(2) -0.008(2) -0.002(2)
O24 0.035(3) 0.035(3) 0.028(3) -0.011(2) -0.007(3) -0.003(3)
O25 0.035(3) 0.036(3) 0.028(3) -0.009(2) -0.007(2) -0.002(2)
O26 0.035(3) 0.036(3) 0.028(3) -0.009(3) -0.007(3) -0.002(3)
O27 0.035(3) 0.035(3) 0.027(3) -0.009(3) -0.007(3) -0.002(3)
O28 0.035(3) 0.036(3) 0.028(3) -0.009(3) -0.007(3) -0.003(3)
O29 0.042(7) 0.043(7) 0.036(7) -0.009(6) -0.007(6) -0.002(6)
O30 0.035(6) 0.033(6) 0.030(6) -0.008(5) -0.005(5) 0.003(5)
O31 0.041(6) 0.045(6) 0.038(6) -0.007(5) -0.006(5) -0.001(5)
O32 0.039(7) 0.036(7) 0.036(7) -0.009(6) -0.004(6) 0.000(6)
O33 0.036(6) 0.034(6) 0.030(6) -0.009(5) -0.005(5) 0.000(5)
O34 0.033(6) 0.033(6) 0.028(6) -0.006(5) -0.006(5) 0.001(5)
O35 0.041(6) 0.040(6) 0.035(6) -0.006(6) -0.007(6) -0.004(6)
O36 0.036(6) 0.041(6) 0.032(6) -0.008(5) -0.006(5) -0.001(5)
O37 0.032(6) 0.034(6) 0.029(6) -0.005(5) -0.005(5) -0.003(5)
O38 0.041(7) 0.041(7) 0.033(7) -0.007(6) -0.004(6) 0.003(6)
O39 0.040(6) 0.039(6) 0.036(6) -0.008(5) -0.005(5) -0.004(5)
O40 0.031(7) 0.039(7) 0.026(7) -0.008(6) -0.008(6) 0.002(6)
O41 0.041(3) 0.042(3) 0.035(3) -0.010(3) -0.008(3) -0.001(3)
O42 0.044(4) 0.045(4) 0.038(4) -0.010(4) -0.008(4) -0.002(4)
O43 0.044(4) 0.044(4) 0.037(4) -0.010(4) -0.008(4) -0.001(4)
O44 0.041(3) 0.042(3) 0.035(3) -0.010(3) -0.008(3) -0.001(3)
O45 0.044(4) 0.046(4) 0.038(4) -0.011(4) -0.009(4) -0.001(4)
O46 0.044(4) 0.046(4) 0.037(4) -0.011(4) -0.009(4) 0.000(4)
O47 0.041(3) 0.043(3) 0.037(3) -0.010(3) -0.007(3) -0.001(3)
O48 0.043(4) 0.045(4) 0.038(4) -0.010(4) -0.007(4) -0.001(4)
O49 0.043(4) 0.044(4) 0.039(4) -0.011(4) -0.007(4) 0.000(4)
O50 0.040(3) 0.041(3) 0.036(3) -0.009(3) -0.007(3) 0.001(3)
O51 0.042(4) 0.043(4) 0.037(4) -0.011(4) -0.008(4) 0.000(4)
O52 0.042(4) 0.043(4) 0.038(4) -0.011(3) -0.008(3) 0.000(3)
O53 0.040(3) 0.042(3) 0.035(3) -0.010(3) -0.008(3) -0.002(3)
O54 0.042(4) 0.045(4) 0.037(4) -0.011(4) -0.008(4) -0.003(4)
O55 0.041(4) 0.043(4) 0.036(4) -0.011(4) -0.008(4) -0.002(4)
O56 0.039(3) 0.040(3) 0.034(3) -0.010(3) -0.008(3) -0.001(3)
O57 0.040(4) 0.042(4) 0.037(4) -0.011(4) -0.007(4) 0.000(4)
O58 0.040(4) 0.041(4) 0.036(4) -0.010(3) -0.007(3) 0.000(3)
O59 0.039(6) 0.039(6) 0.037(6) -0.009(5) -0.008(5) 0.001(5)
O60 0.041(7) 0.040(6) 0.035(7) -0.009(6) -0.004(6) 0.000(6)
P1 0.0335(16) 0.0339(16) 0.0272(16) -0.0093(16) -0.0060(16) -0.0021(16)
P2 0.042(3) 0.043(3) 0.035(3) -0.009(3) -0.007(3) -0.003(3)
P4 0.042(3) 0.044(3) 0.036(4) -0.012(3) -0.007(3) -0.002(3)
P5 0.041(3) 0.042(3) 0.037(3) -0.012(3) -0.008(3) 0.002(3)
P6 0.039(3) 0.044(3) 0.034(3) -0.013(3) -0.009(3) -0.004(3)
P3 0.043(4) 0.044(4) 0.033(4) -0.014(3) -0.009(3) -0.001(3)
P7 0.038(3) 0.040(3) 0.035(4) -0.013(3) -0.009(3) 0.001(3)
C1 0.043(4) 0.044(3) 0.037(4) -0.010(3) -0.008(3) -0.002(3)
C2 0.043(4) 0.044(4) 0.036(4) -0.011(4) -0.008(4) -0.001(4)
C3 0.044(5) 0.046(5) 0.038(5) -0.011(5) -0.008(5) -0.002(5)
C4 0.052(11) 0.054(11) 0.045(12) -0.012(11) -0.010(11) -0.006(11)
C5 0.049(8) 0.048(8) 0.042(8) -0.007(8) -0.006(8) -0.003(8)
C6 0.045(5) 0.045(5) 0.038(5) -0.010(5) -0.008(5) -0.002(5)
C7 0.049(9) 0.051(9) 0.042(9) -0.009(9) -0.012(9) -0.006(9)
C8 0.051(11) 0.048(11) 0.040(12) -0.013(11) -0.009(11) -0.007(11)
C9 0.046(6) 0.050(6) 0.038(6) -0.013(6) -0.011(6) -0.001(6)
C10 0.052(12) 0.061(12) 0.046(12) -0.012(12) -0.015(11) 0.003(11)
C11 0.051(10) 0.060(10) 0.044(11) -0.015(10) -0.012(10) 0.001(10)
C12 0.043(5) 0.045(5) 0.038(5) -0.011(4) -0.009(4) -0.001(4)
C13 0.046(6) 0.046(6) 0.038(6) -0.012(6) -0.008(6) -0.001(6)
C14 0.055(11) 0.050(11) 0.044(11) -0.011(11) -0.011(11) -0.001(11)
C15 0.042(3) 0.044(3) 0.038(4) -0.011(3) -0.008(3) 0.000(3)
C16 0.042(4) 0.044(4) 0.037(4) -0.011(3) -0.008(3) 0.000(3)
C17 0.044(5) 0.046(5) 0.039(5) -0.012(5) -0.007(5) -0.002(5)
C18 0.047(9) 0.051(9) 0.041(9) -0.012(9) -0.010(9) -0.002(9)
C19 0.051(11) 0.049(11) 0.043(12) -0.015(11) -0.012(11) -0.001(11)
C20 0.044(5) 0.045(5) 0.039(5) -0.011(5) -0.008(5) -0.001(5)
C21 0.051(10) 0.051(10) 0.043(10) -0.010(10) -0.009(10) -0.001(10)
C22 0.054(12) 0.049(11) 0.047(12) -0.013(11) -0.012(11) 0.001(11)
C23 0.042(5) 0.044(5) 0.038(5) -0.011(5) -0.008(5) 0.001(5)
C24 0.046(7) 0.047(7) 0.043(7) -0.012(6) -0.008(6) 0.000(6)
C25 0.046(8) 0.048(8) 0.043(8) -0.011(7) -0.007(7) 0.000(7)
C26 0.043(5) 0.044(5) 0.037(5) -0.012(5) -0.009(5) 0.001(5)
C27 0.048(9) 0.046(9) 0.041(9) -0.016(9) -0.012(9) -0.002(9)
C28 0.044(8) 0.042(8) 0.040(8) -0.008(8) -0.010(8) 0.000(8)
C29 0.040(4) 0.043(4) 0.035(4) -0.011(3) -0.008(3) -0.002(3)
C30 0.039(4) 0.041(4) 0.036(4) -0.011(3) -0.008(3) 0.000(3)
C31 0.042(5) 0.044(5) 0.036(5) -0.011(5) -0.009(5) -0.002(5)
C32 0.044(9) 0.048(9) 0.039(9) -0.013(9) -0.008(9) -0.004(9)
C33 0.044(8) 0.048(8) 0.038(8) -0.013(8) -0.011(8) -0.004(8)
C34 0.041(4) 0.044(4) 0.035(4) -0.011(4) -0.009(4) -0.003(4)
C35 0.043(6) 0.046(6) 0.037(6) -0.010(6) -0.008(6) -0.002(6)
C36 0.043(8) 0.046(8) 0.037(8) -0.009(8) -0.008(8) -0.005(8)
C37 0.041(5) 0.041(5) 0.037(5) -0.011(4) -0.007(4) 0.000(4)
C38 0.043(7) 0.043(7) 0.038(7) -0.012(6) -0.007(6) -0.001(6)
C39 0.050(11) 0.050(11) 0.040(11) -0.015(11) -0.009(11) -0.005(11)
C40 0.040(5) 0.042(5) 0.037(5) -0.011(4) -0.007(4) 0.000(4)
C41 0.045(10) 0.042(10) 0.036(10) -0.011(10) -0.008(9) -0.001(9)
C42 0.041(7) 0.043(7) 0.038(7) -0.010(6) -0.009(6) -0.001(6)

loop_
_atom_type_symbol
_atom_type_description
_atom_type_scat_dispersion_real
_atom_type_scat_dispersion_imag
_atom_type_scat_source
C C 0.0033 0.0016 'International Tables Vol C Tables 4.2.6.8 and 6.1.1.4'
H H 0.0000 0.0000 'International Tables Vol C Tables 4.2.6.8 and 6.1.1.4'
O O 0.0106 0.0060 'International Tables Vol C Tables 4.2.6.8 and 6.1.1.4'
P P 0.1023 0.0942 'International Tables Vol C Tables 4.2.6.8 and 6.1.1.4'
Ce Ce -0.2486 2.6331 'International Tables Vol C Tables 4.2.6.8 and 6.1.1.4'
W W -0.8490 6.8722 'International Tables Vol C Tables 4.2.6.8 and 6.1.1.4'

loop_
_geom_angle_atom_site_label_1
_geom_angle_atom_site_label_2
_geom_angle_atom_site_label_3
_geom_angle
_geom_angle_site_symmetry_1
_geom_angle_site_symmetry_3
_geom_angle_publ_flag
O11 W1 O29 97.5(17) . . ?
O11 W1 O5 88.1(17) . . ?
O29 W1 O5 98.3(18) . . ?
O11 W1 O20 156.4(16) . . ?
O29 W1 O20 105.9(17) . . ?
O5 W1 O20 85.2(16) . . ?
O11 W1 O10 94.5(17) . . ?
O29 W1 O10 102.8(17) . . ?
O5 W1 O10 158.2(16) . . ?
O20 W1 O10 83.7(16) . . ?
O11 W1 O4' 69.5(15) . . ?
O29 W1 O4' 160.8(14) . . ?
O5 W1 O4' 95.4(14) . . ?
O20 W1 O4' 88.6(14) . . ?
O10 W1 O4' 65.7(14) . . ?
O11 W1 O1 98.8(16) . . ?
O29 W1 O1 156.1(15) . . ?
O5 W1 O1 64.9(18) . . ?
O20 W1 O1 57.9(17) . . ?
O10 W1 O1 93.3(17) . . ?
O4' W1 O1 43.1(10) . . ?
O30 W2 O21 109.7(18) . . ?
O30 W2 O6 97.8(18) . . ?
O21 W2 O6 89.2(16) . . ?
O30 W2 O5 98.3(17) . . ?
O21 W2 O5 83.7(15) . . ?
O6 W2 O5 163.8(19) . . ?
O30 W2 O12 100.6(19) . . ?
O21 W2 O12 149.7(18) . . ?
O6 W2 O12 88.1(15) . . ?
O5 W2 O12 90.7(14) . . ?
O30 W2 O3' 162.3(14) . . ?
O21 W2 O3' 84.6(15) . . ?
O6 W2 O3' 71.2(15) . . ?
O5 W2 O3' 93.6(15) . . ?
O12 W2 O3' 66.0(15) . . ?
O30 W2 O1 153.7(15) . . ?
O21 W2 O1 52.7(18) . . ?
O6 W2 O1 100.9(18) . . ?
O5 W2 O1 63.3(17) . . ?
O12 W2 O1 98.4(17) . . ?
O3' W2 O1 44.0(10) . . ?
O31 W3 O7 105.1(19) . . ?
O31 W3 O13 106.9(18) . . ?
O7 W3 O13 86.3(17) . . ?
O31 W3 O6 97.0(19) . . ?
O7 W3 O6 157.8(15) . . ?
O13 W3 O6 88.7(16) . . ?
O31 W3 O22 87.8(16) . . ?
O7 W3 O22 88.9(16) . . ?
O13 W3 O22 165.2(15) . . ?
O6 W3 O22 90.5(15) . . ?
O31 W3 O2 155.0(19) . . ?
O7 W3 O2 60.5(17) . . ?
O13 W3 O2 93.1(17) . . ?
O6 W3 O2 98.2(16) . . ?
O22 W3 O2 72.4(16) . . ?
O31 W3 O3' 163.0(17) . . ?
O7 W3 O3' 89.4(13) . . ?
O13 W3 O3' 64.5(13) . . ?
O6 W3 O3' 69.0(13) . . ?
O22 W3 O3' 101.5(12) . . ?
O2 W3 O3' 41.4(11) . . ?
O32 W4 O14 102.9(17) . . ?
O32 W4 O8 101.4(19) . . ?
O14 W4 O8 85.3(16) . . ?
O32 W4 O7 106.0(18) . . ?
O14 W4 O7 85.9(17) . . ?
O8 W4 O7 152.4(16) . . ?
O32 W4 O23 101.8(16) . . ?
O14 W4 O23 154.7(15) . . ?
O8 W4 O23 84.9(16) . . ?
O7 W4 O23 92.1(17) . . ?
O32 W4 O2 155.6(16) . . ?
O14 W4 O2 93.6(17) . . ?
O8 W4 O2 97.7(16) . . ?
O7 W4 O2 56.8(16) . . ?
O23 W4 O2 64.8(18) . . ?
O32 W4 O2' 160.9(15) . . ?
O14 W4 O2' 65.0(14) . . ?
O8 W4 O2' 64.2(15) . . ?
O7 W4 O2' 88.4(13) . . ?
O23 W4 O2' 89.8(13) . . ?
O2 W4 O2' 43.5(10) . . ?
O33 W5 O24 101.0(19) . . ?
O33 W5 O15 89.6(19) . . ?
O24 W5 O15 169.0(19) . . ?
O33 W5 O9 98.0(18) . . ?
O24 W5 O9 86.0(15) . . ?
O15 W5 O9 95.7(15) . . ?
O33 W5 O8 99.4(18) . . ?
O24 W5 O8 89.0(15) . . ?
O15 W5 O8 86.1(15) . . ?
O9 W5 O8 162.5(19) . . ?
O33 W5 O2' 159.8(14) . . ?
O24 W5 O2' 93.2(16) . . ?
O15 W5 O2' 75.8(16) . . ?
O9 W5 O2' 97.3(15) . . ?
O8 W5 O2' 66.2(15) . . ?
O33 W5 O3 156.7(15) . . ?
O24 W5 O3 59.7(18) . . ?
O15 W5 O3 110.7(18) . . ?
O9 W5 O3 69.6(18) . . ?
O8 W5 O3 93.5(18) . . ?
O2' W5 O3 43.2(11) . . ?
O34 W6 O25 102.1(16) . . ?
O34 W6 O10 107.0(17) . . ?
O25 W6 O10 86.2(17) . . ?
O34 W6 O9 92.1(17) . . ?
O25 W6 O9 84.9(16) . . ?
O10 W6 O9 160.3(14) . . ?
O34 W6 O16 99.5(15) . . ?
O25 W6 O16 157.9(15) . . ?
O10 W6 O16 91.9(16) . . ?
O9 W6 O16 89.8(15) . . ?
O34 W6 O4' 166.5(14) . . ?
O25 W6 O4' 89.2(14) . . ?
O10 W6 O4' 66.0(13) . . ?
O9 W6 O4' 96.4(13) . . ?
O16 W6 O4' 70.0(13) . . ?
O35 W7 O16 94.4(18) . . ?
O35 W7 O17 104.3(18) . . ?
O16 W7 O17 161.0(15) . . ?
O35 W7 O19 106.6(18) . . ?
O16 W7 O19 88.3(17) . . ?
O17 W7 O19 89.5(16) . . ?
O35 W7 O11 101.5(18) . . ?
O16 W7 O11 92.0(16) . . ?
O17 W7 O11 81.1(15) . . ?
O19 W7 O11 151.7(14) . . ?
O35 W7 O4 158.0(16) . . ?
O16 W7 O4 99.8(17) . . ?
O17 W7 O4 63.4(18) . . ?
O19 W7 O4 57.6(17) . . ?
O11 W7 O4 94.6(17) . . ?
O35 W7 O4' 160.0(14) . . ?
O16 W7 O4' 71.8(13) . . ?
O17 W7 O4' 89.3(13) . . ?
O19 W7 O4' 87.8(13) . . ?
O11 W7 O4' 65.6(13) . . ?
O4 W7 O4' 41.9(10) . . ?
O36 W8 O18 106.2(18) . . ?
O36 W8 O17 102.5(17) . . ?
O18 W8 O17 86.4(17) . . ?
O36 W8 O13 103.1(17) . . ?
O18 W8 O13 89.8(17) . . ?
O17 W8 O13 154.2(16) . . ?
O36 W8 O12 98.4(19) . . ?
O18 W8 O12 155.3(17) . . ?
O17 W8 O12 86.0(16) . . ?
O13 W8 O12 86.9(16) . . ?
O36 W8 O3' 161.2(14) . . ?
O18 W8 O3' 88.5(14) . . ?
O17 W8 O3' 89.8(14) . . ?
O13 W8 O3' 64.6(14) . . ?
O12 W8 O3' 68.0(15) . . ?
O37 W9 O19 97.0(17) . . ?
O37 W9 O18 94.7(19) . . ?
O19 W9 O18 83.3(18) . . ?
O37 W9 O14 110.6(17) . . ?
O19 W9 O14 152.5(16) . . ?
O18 W9 O14 94.9(16) . . ?
O37 W9 O15 107.4(19) . . ?
O19 W9 O15 89.9(16) . . ?
O18 W9 O15 157.6(15) . . ?
O14 W9 O15 81.4(15) . . ?
O37 W9 O2' 174.0(17) . . ?
O19 W9 O2' 87.0(14) . . ?
O18 W9 O2' 90.4(13) . . ?
O14 W9 O2' 65.5(13) . . ?
O15 W9 O2' 67.9(12) . . ?
O37 W9 O4 142.2(17) . . ?
O19 W9 O4 55.9(16) . . ?
O18 W9 O4 59.6(17) . . ?
O14 W9 O4 99.6(15) . . ?
O15 W9 O4 99.0(15) . . ?
O2' W9 O4 43.8(9) . . ?
O38 W10 O21 105(2) . . ?
O38 W10 O26 106.6(17) . . ?
O21 W10 O26 82.1(17) . . ?
O38 W10 O20 99.4(17) . . ?
O21 W10 O20 83.2(16) . . ?
O26 W10 O20 152.7(16) . . ?
O38 W10 O28 104.6(18) . . ?
O21 W10 O28 150.4(16) . . ?
O26 W10 O28 91.2(17) . . ?
O20 W10 O28 90.4(16) . . ?
O38 W10 O1 149.1(17) . . ?
O21 W10 O1 54.5(18) . . ?
O26 W10 O1 93.9(16) . . ?
O20 W10 O1 58.8(17) . . ?
O28 W10 O1 97.7(16) . . ?
O38 W10 O1' 168.4(16) . . ?
O21 W10 O1' 83.1(15) . . ?
O26 W10 O1' 65.8(14) . . ?
O20 W10 O1' 89.7(14) . . ?
O28 W10 O1' 67.9(13) . . ?
O1 W10 O1' 42.5(10) . . ?
O39 W11 O23 98.6(17) . . ?
O39 W11 O27 102.2(17) . . ?
O23 W11 O27 81.3(16) . . ?
O39 W11 O22 86.7(17) . . ?
O23 W11 O22 91.2(16) . . ?
O27 W11 O22 169.1(15) . . ?
O39 W11 O26 106.1(17) . . ?
O23 W11 O26 155.3(14) . . ?
O27 W11 O26 92.3(16) . . ?
O22 W11 O26 91.4(16) . . ?
O39 W11 O1' 165.3(13) . . ?
O23 W11 O1' 90.1(13) . . ?
O27 W11 O1' 67.3(14) . . ?
O22 W11 O1' 105.1(13) . . ?
O26 W11 O1' 65.5(13) . . ?
O40 W12 O25 108.3(17) . . ?
O40 W12 O28 97.2(18) . . ?
O25 W12 O28 87.4(16) . . ?
O40 W12 O27 96.9(16) . . ?
O25 W12 O27 154.7(16) . . ?
O28 W12 O27 91.8(16) . . ?
O40 W12 O24 102.7(18) . . ?
O25 W12 O24 83.7(15) . . ?
O28 W12 O24 159.8(16) . . ?
O27 W12 O24 88.7(15) . . ?
O40 W12 O3 157.9(17) . . ?
O25 W12 O3 61.4(18) . . ?
O28 W12 O3 101.5(17) . . ?
O27 W12 O3 94.1(17) . . ?
O24 W12 O3 58.3(17) . . ?
O40 W12 O1' 158.9(14) . . ?
O25 W12 O1' 88.9(14) . . ?
O28 W12 O1' 70.9(14) . . ?
O27 W12 O1' 67.0(14) . . ?
O24 W12 O1' 90.9(13) . . ?
O3 W12 O1' 42.4(11) . . ?
O47 Ce1 O50 74.5(12) . . ?
O47 Ce1 O41 78.9(12) . . ?
O50 Ce1 O41 146.4(13) . . ?
O47 Ce1 O44 71.7(14) . . ?
O50 Ce1 O44 74.3(14) . . ?
O41 Ce1 O44 78.1(13) . . ?
O47 Ce1 O53 143.6(14) . . ?
O50 Ce1 O53 114.0(13) . . ?
O41 Ce1 O53 77.1(13) . . ?
O44 Ce1 O53 76.8(13) . . ?
O47 Ce1 O59 75.2(14) . . ?
O50 Ce1 O59 75.4(13) . . ?
O41 Ce1 O59 117.1(13) . . ?
O44 Ce1 O59 139.9(12) . . ?
O53 Ce1 O59 140.7(13) . . ?
O47 Ce1 O56 120.7(13) . . ?
O50 Ce1 O56 138.8(14) . . ?
O41 Ce1 O56 73.3(13) . . ?
O44 Ce1 O56 144.9(13) . . ?
O53 Ce1 O56 77.5(13) . . ?
O59 Ce1 O56 73.0(13) . . ?
O47 Ce1 O60 137.5(13) . . ?
O50 Ce1 O60 71.1(12) . . ?
O41 Ce1 O60 141.2(12) . . ?
O44 Ce1 O60 120.2(13) . . ?
O53 Ce1 O60 75.0(13) . . ?
O59 Ce1 O60 72.6(13) . . ?
O56 Ce1 O60 74.7(11) . . ?
P1 O1 W10 125(3) . . ?
P1 O1 W1 122(3) . . ?
W10 O1 W1 94.1(14) . . ?
P1 O1 W2 121(3) . . ?
W10 O1 W2 93.5(13) . . ?
W1 O1 W2 92.2(15) . . ?
P1 O2 W3 129(3) . . ?
P1 O2 W4 122(3) . . ?
W3 O2 W4 95.7(11) . . ?
P1 O3 W12 127(3) . . ?
P1 O3 W5 123(3) . . ?
W12 O3 W5 97.6(12) . . ?
P1 O4 W7 130(3) . . ?
P1 O4 W9 120(3) . . ?
W7 O4 W9 96.3(13) . . ?
P1 O1' W11 124.5(18) . . ?
P1 O1' W12 123.2(19) . . ?
W11 O1' W12 92.5(9) . . ?
P1 O1' W10 123.3(19) . . ?
W11 O1' W10 92.6(9) . . ?
W12 O1' W10 91.6(9) . . ?
P1 O2' W5 125(2) . . ?
P1 O2' W9 123.9(19) . . ?
W5 O2' W9 93.8(9) . . ?
P1 O2' W4 121.9(18) . . ?
W5 O2' W4 92.0(10) . . ?
W9 O2' W4 91.6(9) . . ?
P1 O3' W8 125.3(19) . . ?
P1 O3' W3 123.8(19) . . ?
W8 O3' W3 91.9(9) . . ?
P1 O3' W2 122.2(19) . . ?
W8 O3' W2 92.4(9) . . ?
W3 O3' W2 92.0(9) . . ?
P1 O4' W6 123.1(19) . . ?
P1 O4' W1 124.8(19) . . ?
W6 O4' W1 93.3(9) . . ?
P1 O4' W7 121.9(18) . . ?
W6 O4' W7 92.4(9) . . ?
W1 O4' W7 92.6(9) . . ?
W1 O5 W2 140(2) . . ?
W2 O6 W3 128(2) . . ?
W3 O7 W4 144(2) . . ?
W5 O8 W4 137(2) . . ?
W5 O9 W6 134(2) . . ?
W1 O10 W6 133.7(19) . . ?
W1 O11 W7 132(2) . . ?
W8 O12 W2 134(2) . . ?
W3 O13 W8 138(2) . . ?
W4 O14 W9 138(2) . . ?
W5 O15 W9 122(2) . . ?
W7 O16 W6 125.7(19) . . ?
W8 O17 W7 140(2) . . ?
W8 O18 W9 152(2) . . ?
W9 O19 W7 147(2) . . ?
W10 O20 W1 148(2) . . ?
W10 O21 W2 156(2) . . ?
W11 O22 W3 122.9(17) . . ?
W11 O23 W4 139(2) . . ?
W5 O24 W12 144(2) . . ?
W12 O25 W6 148(2) . . ?
W10 O26 W11 135(2) . . ?
W12 O27 W11 132(2) . . ?
W12 O28 W10 129.5(19) . . ?
P2 O41 Ce1 145(2) . . ?
C3 O42 P2 125(3) . . ?
C6 O43 P2 129(3) . . ?
P3 O44 Ce1 148(2) . . ?
C9 O45 P3 135(3) . . ?
C12 O46 P3 116(3) . . ?
P4 O47 Ce1 157(2) . . ?
C17 O48 P4 123(3) . . ?
C20 O49 P4 129(3) . . ?
P5 O50 Ce1 159(3) . . ?
C23 O51 P5 125(4) . . ?
P5 O52 C26 125(3) . . ?
P6 O53 Ce1 148(2) . . ?
C31 O54 P6 135(2) . . ?
C34 O55 P6 123(2) . . ?
P7 O56 Ce1 153(3) . . ?
C37 O57 P7 117(3) . . ?
P7 O58 C40 124(3) . . ?
Ce1 O59 H59A 115.9 . . ?
Ce1 O59 H59B 99.6 . . ?
H59A O59 H59B 116.3 . . ?
Ce1 O60 H60A 108.1 . . ?
Ce1 O60 H60C 108.5 . . ?
H60A O60 H60C 109.2 . . ?
O1' P1 O4 175(2) . . ?
O1' P1 O3' 109.8(9) . . ?
O4 P1 O3' 74(3) . . ?
O1' P1 O2' 109.9(9) . . ?
O4 P1 O2' 71(3) . . ?
O3' P1 O2' 109.1(9) . . ?
O1' P1 O1 69(3) . . ?
O4 P1 O1 109.8(9) . . ?
O3' P1 O1 73(3) . . ?
O2' P1 O1 178(3) . . ?
O1' P1 O3 67(3) . . ?
O4 P1 O3 109.8(9) . . ?
O3' P1 O3 174(3) . . ?
O2' P1 O3 69(3) . . ?
O1 P1 O3 109.4(9) . . ?
O1' P1 O4' 109.2(9) . . ?
O4 P1 O4' 66(2) . . ?
O3' P1 O4' 109.1(9) . . ?
O2' P1 O4' 109.7(9) . . ?
O1 P1 O4' 70(3) . . ?
O3 P1 O4' 76(3) . . ?
O1' P1 O2 75(2) . . ?
O4 P1 O2 109.5(9) . . ?
O3' P1 O2 65(3) . . ?
O2' P1 O2 72(3) . . ?
O1 P1 O2 109.2(9) . . ?
O3 P1 O2 109.2(9) . . ?
O4' P1 O2 174(3) . . ?
O41 P2 O43 103(2) . . ?
O41 P2 O42 115(2) . . ?
O43 P2 O42 111.2(19) . . ?
O41 P2 C1 112(3) . . ?
O43 P2 C1 106(3) . . ?
O42 P2 C1 110(2) . . ?
O47 P4 O49 114(3) . . ?
O47 P4 O48 109(2) . . ?
O49 P4 O48 114(2) . . ?
O47 P4 C15 108(3) . . ?
O49 P4 C15 107(2) . . ?
O48 P4 C15 103(2) . . ?
O50 P5 O51 119(2) . . ?
O50 P5 O52 112(3) . . ?
O51 P5 O52 98(2) . . ?
O50 P5 C16 110(2) . . ?
O51 P5 C16 108(2) . . ?
O52 P5 C16 109(3) . . ?
O53 P6 O54 104(2) . . ?
O53 P6 O55 110(2) . . ?
O54 P6 O55 113(2) . . ?
O53 P6 C29 115(3) . . ?
O54 P6 C29 109(2) . . ?
O55 P6 C29 107(2) . . ?
O44 P3 O46 118(2) . . ?
O44 P3 O45 107(2) . . ?
O46 P3 O45 107(2) . . ?
O44 P3 C2 113(3) . . ?
O46 P3 C2 98(2) . . ?
O45 P3 C2 113(2) . . ?
O56 P7 O58 111(2) . . ?
O56 P7 O57 111(2) . . ?
O58 P7 O57 109(2) . . ?
O56 P7 C30 113(3) . . ?
O58 P7 C30 108(2) . . ?
O57 P7 C30 105(2) . . ?
C2 C1 P2 109(4) . . ?
C2 C1 H1A 109.8 . . ?
P2 C1 H1A 109.8 . . ?
C2 C1 H1B 109.8 . . ?
P2 C1 H1B 109.8 . . ?
H1A C1 H1B 108.2 . . ?
C1 C2 P3 105(4) . . ?
C1 C2 H2A 110.7 . . ?
P3 C2 H2A 110.7 . . ?
C1 C2 H2B 110.7 . . ?
P3 C2 H2B 110.7 . . ?
H2A C2 H2B 108.8 . . ?
O42 C3 C4 113(3) . . ?
O42 C3 C5 114(3) . . ?
C4 C3 C5 112.3(15) . . ?
O42 C3 H3 105.6 . . ?
C4 C3 H3 105.6 . . ?
C5 C3 H3 105.6 . . ?
C3 C4 H4A 109.5 . . ?
C3 C4 H4B 109.5 . . ?
H4A C4 H4B 109.5 . . ?
C3 C4 H4C 109.5 . . ?
H4A C4 H4C 109.5 . . ?
H4B C4 H4C 109.5 . . ?
C3 C5 H5A 109.5 . . ?
C3 C5 H5B 109.5 . . ?
H5A C5 H5B 109.5 . . ?
C3 C5 H5C 109.5 . . ?
H5A C5 H5C 109.5 . . ?
H5B C5 H5C 109.5 . . ?
O43 C6 C8 112(3) . . ?
O43 C6 C7 112(3) . . ?
C8 C6 C7 112.0(14) . . ?
O43 C6 H6 106.7 . . ?
C8 C6 H6 106.7 . . ?
C7 C6 H6 106.7 . . ?
C6 C7 H7A 109.5 . . ?
C6 C7 H7B 109.5 . . ?
H7A C7 H7B 109.5 . . ?
C6 C7 H7C 109.5 . . ?
H7A C7 H7C 109.5 . . ?
H7B C7 H7C 109.5 . . ?
C6 C8 H8A 109.5 . . ?
C6 C8 H8B 109.5 . . ?
H8A C8 H8B 109.5 . . ?
C6 C8 H8C 109.5 . . ?
H8A C8 H8C 109.5 . . ?
H8B C8 H8C 109.5 . . ?
C11 C9 C10 111.6(14) . . ?
C11 C9 O45 101(3) . . ?
C10 C9 O45 101(3) . . ?
C11 C9 H9 113.7 . . ?
C10 C9 H9 113.7 . . ?
O45 C9 H9 113.7 . . ?
C9 C10 H10A 109.5 . . ?
C9 C10 H10B 109.5 . . ?
H10A C10 H10B 109.5 . . ?
C9 C10 H10C 109.5 . . ?
H10A C10 H10C 109.5 . . ?
H10B C10 H10C 109.5 . . ?
C9 C11 H11A 109.5 . . ?
C9 C11 H11B 109.5 . . ?
H11A C11 H11B 109.5 . . ?
C9 C11 H11C 109.5 . . ?
H11A C11 H11C 109.5 . . ?
H11B C11 H11C 109.5 . . ?
O46 C12 C13 110(3) . . ?
O46 C12 C14 110(3) . . ?
C13 C12 C14 112.3(15) . . ?
O46 C12 H12 108.1 . . ?
C13 C12 H12 108.1 . . ?
C14 C12 H12 108.1 . . ?
C12 C13 H13A 109.5 . . ?
C12 C13 H13B 109.5 . . ?
H13A C13 H13B 109.5 . . ?
C12 C13 H13C 109.5 . . ?
H13A C13 H13C 109.5 . . ?
H13B C13 H13C 109.5 . . ?
C12 C14 H14A 109.5 . . ?
C12 C14 H14B 109.5 . . ?
H14A C14 H14B 109.5 . . ?
C12 C14 H14C 109.5 . . ?
H14A C14 H14C 109.5 . . ?
H14B C14 H14C 109.5 . . ?
C16 C15 P4 110(4) . . ?
C16 C15 H15A 109.6 . . ?
P4 C15 H15A 109.6 . . ?
C16 C15 H15B 109.6 . . ?
P4 C15 H15B 109.6 . . ?
H15A C15 H15B 108.1 . . ?
C15 C16 P5 117(4) . . ?
C15 C16 H16A 108.1 . . ?
P5 C16 H16A 108.1 . . ?
C15 C16 H16B 108.1 . . ?
P5 C16 H16B 108.1 . . ?
H16A C16 H16B 107.3 . . ?
O48 C17 C19 110(3) . . ?
O48 C17 C18 109(3) . . ?
C19 C17 C18 112.7(15) . . ?
O48 C17 H17 108.4 . . ?
C19 C17 H17 108.4 . . ?
C18 C17 H17 108.4 . . ?
C17 C18 H18A 109.5 . . ?
C17 C18 H18B 109.5 . . ?
H18A C18 H18B 109.5 . . ?
C17 C18 H18C 109.5 . . ?
H18A C18 H18C 109.5 . . ?
H18B C18 H18C 109.5 . . ?
C17 C19 H19A 109.5 . . ?
C17 C19 H19B 109.5 . . ?
H19A C19 H19B 109.5 . . ?
C17 C19 H19C 109.5 . . ?
H19A C19 H19C 109.5 . . ?
H19B C19 H19C 109.5 . . ?
O49 C20 C22 110(3) . . ?
O49 C20 C21 111(3) . . ?
C22 C20 C21 112.6(15) . . ?
O49 C20 H20 107.7 . . ?
C22 C20 H20 107.7 . . ?
C21 C20 H20 107.7 . . ?
C20 C21 H21A 109.5 . . ?
C20 C21 H21B 109.5 . . ?
H21A C21 H21B 109.5 . . ?
C20 C21 H21C 109.5 . . ?
H21A C21 H21C 109.5 . . ?
H21B C21 H21C 109.5 . . ?
C20 C22 H22A 109.5 . . ?
C20 C22 H22B 109.5 . . ?
H22A C22 H22B 109.5 . . ?
C20 C22 H22C 109.5 . . ?
H22A C22 H22C 109.5 . . ?
H22B C22 H22C 109.5 . . ?
O51 C23 C24 116(3) . . ?
O51 C23 C25 117(3) . . ?
C24 C23 C25 112.3(14) . . ?
O51 C23 H23 102.7 . . ?
C24 C23 H23 102.7 . . ?
C25 C23 H23 102.7 . . ?
C23 C24 H24A 109.5 . . ?
C23 C24 H24B 109.5 . . ?
H24A C24 H24B 109.5 . . ?
C23 C24 H24C 109.5 . . ?
H24A C24 H24C 109.5 . . ?
H24B C24 H24C 109.5 . . ?
C23 C25 H25A 109.5 . . ?
C23 C25 H25B 109.5 . . ?
H25A C25 H25B 109.5 . . ?
C23 C25 H25C 109.5 . . ?
H25A C25 H25C 109.5 . . ?
H25B C25 H25C 109.5 . . ?
O52 C26 C27 105(3) . . ?
O52 C26 C28 105(3) . . ?
C27 C26 C28 112.3(15) . . ?
O52 C26 H26 111.2 . . ?
C27 C26 H26 111.2 . . ?
C28 C26 H26 111.2 . . ?
C26 C27 H27A 109.5 . . ?
C26 C27 H27B 109.5 . . ?
H27A C27 H27B 109.5 . . ?
C26 C27 H27C 109.5 . . ?
H27A C27 H27C 109.5 . . ?
H27B C27 H27C 109.5 . . ?
C26 C28 H28A 109.5 . . ?
C26 C28 H28B 109.5 . . ?
H28A C28 H28B 109.5 . . ?
C26 C28 H28C 109.5 . . ?
H28A C28 H28C 109.5 . . ?
H28B C28 H28C 109.5 . . ?
C30 C29 P6 114(4) . . ?
C30 C29 H29A 108.7 . . ?
P6 C29 H29A 108.7 . . ?
C30 C29 H29B 108.7 . . ?
P6 C29 H29B 108.7 . . ?
H29A C29 H29B 107.6 . . ?
C29 C30 P7 113(4) . . ?
C29 C30 H30A 109.1 . . ?
P7 C30 H30A 109.1 . . ?
C29 C30 H30B 109.1 . . ?
P7 C30 H30B 109.1 . . ?
H30A C30 H30B 107.8 . . ?
O54 C31 C33 115(3) . . ?
O54 C31 C32 116(3) . . ?
C33 C31 C32 112.7(15) . . ?
O54 C31 H31 104.1 . . ?
C33 C31 H31 104.1 . . ?
C32 C31 H31 104.1 . . ?
C31 C32 H32A 109.5 . . ?
C31 C32 H32B 109.5 . . ?
H32A C32 H32B 109.5 . . ?
C31 C32 H32C 109.5 . . ?
H32A C32 H32C 109.5 . . ?
H32B C32 H32C 109.5 . . ?
C31 C33 H33A 109.5 . . ?
C31 C33 H33B 109.5 . . ?
H33A C33 H33B 109.5 . . ?
C31 C33 H33C 109.5 . . ?
H33A C33 H33C 109.5 . . ?
H33B C33 H33C 109.5 . . ?
C36 C34 C35 111.7(14) . . ?
C36 C34 O55 99(3) . . ?
C35 C34 O55 99(3) . . ?
C36 C34 H34 115.1 . . ?
C35 C34 H34 115.1 . . ?
O55 C34 H34 115.1 . . ?
C34 C35 H35A 109.5 . . ?
C34 C35 H35B 109.5 . . ?
H35A C35 H35B 109.5 . . ?
C34 C35 H35C 109.5 . . ?
H35A C35 H35C 109.5 . . ?
H35B C35 H35C 109.5 . . ?
C34 C36 H36A 109.5 . . ?
C34 C36 H36B 109.5 . . ?
H36A C36 H36B 109.5 . . ?
C34 C36 H36C 109.5 . . ?
H36A C36 H36C 109.5 . . ?
H36B C36 H36C 109.5 . . ?
O57 C37 C38 110(3) . . ?
O57 C37 C39 111(3) . . ?
C38 C37 C39 111.9(14) . . ?
O57 C37 H37 108.0 . . ?
C38 C37 H37 108.0 . . ?
C39 C37 H37 108.0 . . ?
C37 C38 H38A 109.5 . . ?
C37 C38 H38B 109.5 . . ?
H38A C38 H38B 109.5 . . ?
C37 C38 H38C 109.5 . . ?
H38A C38 H38C 109.5 . . ?
H38B C38 H38C 109.5 . . ?
C37 C39 H39A 109.5 . . ?
C37 C39 H39B 109.5 . . ?
H39A C39 H39B 109.5 . . ?
C37 C39 H39C 109.5 . . ?
H39A C39 H39C 109.5 . . ?
H39B C39 H39C 109.5 . . ?
C41 C40 C42 112.3(14) . . ?
C41 C40 O58 102(3) . . ?
C42 C40 O58 102(3) . . ?
C41 C40 H40 113.4 . . ?
C42 C40 H40 113.4 . . ?
O58 C40 H40 113.4 . . ?
C40 C41 H41A 109.5 . . ?
C40 C41 H41B 109.5 . . ?
H41A C41 H41B 109.5 . . ?
C40 C41 H41C 109.5 . . ?
H41A C41 H41C 109.5 . . ?
H41B C41 H41C 109.5 . . ?
C40 C42 H42A 109.5 . . ?
C40 C42 H42B 109.5 . . ?
H42A C42 H42B 109.5 . . ?
C40 C42 H42C 109.5 . . ?
H42A C42 H42C 109.5 . . ?
H42B C42 H42C 109.5 . . ?

loop_
_geom_bond_atom_site_label_1
_geom_bond_atom_site_label_2
_geom_bond_distance
_geom_bond_site_symmetry_2
_geom_bond_publ_flag
W1 O11 1.82(4) . ?
W1 O29 1.83(4) . ?
W1 O5 1.87(4) . ?
W1 O20 1.88(3) . ?
W1 O10 1.92(4) . ?
W1 O4' 2.44(3) . ?
W1 O1 2.48(5) . ?
W2 O30 1.56(4) . ?
W2 O21 1.87(4) . ?
W2 O6 1.88(3) . ?
W2 O5 1.96(3) . ?
W2 O12 1.97(4) . ?
W2 O3' 2.49(4) . ?
W2 O1 2.51(6) . ?
W3 O31 1.65(4) . ?
W3 O7 1.84(4) . ?
W3 O13 1.87(4) . ?
W3 O6 2.09(4) . ?
W3 O22 2.17(4) . ?
W3 O2 2.36(5) . ?
W3 O3' 2.46(3) . ?
W4 O32 1.71(4) . ?
W4 O14 1.86(3) . ?
W4 O8 1.90(4) . ?
W4 O7 1.95(4) . ?
W4 O23 1.96(4) . ?
W4 O2 2.49(5) . ?
W4 O2' 2.50(3) . ?
W5 O33 1.61(4) . ?
W5 O24 1.78(3) . ?
W5 O15 1.78(4) . ?
W5 O9 1.86(3) . ?
W5 O8 1.89(3) . ?
W5 O2' 2.41(4) . ?
W5 O3 2.43(5) . ?
W6 O34 1.71(4) . ?
W6 O25 1.90(3) . ?
W6 O10 1.92(4) . ?
W6 O9 2.07(4) . ?
W6 O16 2.08(4) . ?
W6 O4' 2.42(4) . ?
W7 O35 1.68(4) . ?
W7 O16 1.88(4) . ?
W7 O17 1.98(4) . ?
W7 O19 1.98(4) . ?
W7 O11 2.06(4) . ?
W7 O4 2.34(5) . ?
W7 O4' 2.47(3) . ?
W8 O36 1.67(4) . ?
W8 O18 1.82(4) . ?
W8 O17 1.86(3) . ?
W8 O13 1.90(3) . ?
W8 O12 1.91(4) . ?
W8 O3' 2.44(3) . ?
W9 O37 1.56(3) . ?
W9 O19 1.78(4) . ?
W9 O18 1.89(4) . ?
W9 O14 1.94(3) . ?
W9 O15 2.25(4) . ?
W9 O2' 2.44(3) . ?
W9 O4 2.50(6) . ?
W10 O38 1.69(4) . ?
W10 O21 1.82(4) . ?
W10 O26 1.86(3) . ?
W10 O20 1.87(3) . ?
W10 O28 2.03(4) . ?
W10 O1 2.44(5) . ?
W10 O1' 2.48(4) . ?
W11 O39 1.75(4) . ?
W11 O23 1.91(4) . ?
W11 O27 1.93(4) . ?
W11 O22 1.95(4) . ?
W11 O26 1.98(4) . ?
W11 O1' 2.43(3) . ?
W12 O40 1.60(4) . ?
W12 O25 1.86(3) . ?
W12 O28 1.88(4) . ?
W12 O27 1.92(3) . ?
W12 O24 2.03(4) . ?
W12 O3 2.38(5) . ?
W12 O1' 2.45(3) . ?
Ce1 O47 2.45(4) . ?
Ce1 O50 2.46(3) . ?
Ce1 O41 2.48(4) . ?
Ce1 O44 2.51(4) . ?
Ce1 O53 2.55(4) . ?
Ce1 O59 2.55(4) . ?
Ce1 O56 2.55(4) . ?
Ce1 O60 2.63(4) . ?
O1 P1 1.580(10) . ?
O2 P1 1.581(10) . ?
O3 P1 1.580(10) . ?
O4 P1 1.578(10) . ?
O1' P1 1.577(9) . ?
O2' P1 1.579(9) . ?
O3' P1 1.579(9) . ?
O4' P1 1.581(9) . ?
O41 P2 1.46(4) . ?
O42 C3 1.38(5) . ?
O42 P2 1.70(4) . ?
O43 C6 1.40(5) . ?
O43 P2 1.67(4) . ?
O44 P3 1.52(5) . ?
O45 C9 1.62(7) . ?
O45 P3 1.62(3) . ?
O46 C12 1.44(5) . ?
O46 P3 1.60(4) . ?
O47 P4 1.44(4) . ?
O48 C17 1.45(6) . ?
O48 P4 1.63(4) . ?
O49 C20 1.43(5) . ?
O49 P4 1.55(4) . ?
O50 P5 1.42(4) . ?
O51 C23 1.32(5) . ?
O51 P5 1.50(3) . ?
O52 P5 1.51(4) . ?
O52 C26 1.52(6) . ?
O53 P6 1.41(4) . ?
O54 C31 1.35(4) . ?
O54 P6 1.62(4) . ?
O55 C34 1.67(6) . ?
O55 P6 1.69(4) . ?
O56 P7 1.39(4) . ?
O57 C37 1.43(5) . ?
O57 P7 1.64(4) . ?
O58 P7 1.55(3) . ?
O58 C40 1.61(6) . ?
O59 H59A 0.8621 . ?
O59 H59B 0.8685 . ?
O60 H60A 0.8645 . ?
O60 H60C 0.8669 . ?
P2 C1 1.86(6) . ?
P4 C15 1.83(6) . ?
P5 C16 1.83(6) . ?
P6 C29 1.70(5) . ?
P3 C2 1.87(6) . ?
P7 C30 1.79(6) . ?
C1 C2 1.530(10) . ?
C1 H1A 0.9700 . ?
C1 H1B 0.9700 . ?
C2 H2A 0.9700 . ?
C2 H2B 0.9700 . ?
C3 C4 1.529(10) . ?
C3 C5 1.529(10) . ?
C3 H3 0.9800 . ?
C4 H4A 0.9600 . ?
C4 H4B 0.9600 . ?
C4 H4C 0.9600 . ?
C5 H5A 0.9600 . ?
C5 H5B 0.9600 . ?
C5 H5C 0.9600 . ?
C6 C8 1.530(10) . ?
C6 C7 1.530(10) . ?
C6 H6 0.9800 . ?
C7 H7A 0.9600 . ?
C7 H7B 0.9600 . ?
C7 H7C 0.9600 . ?
C8 H8A 0.9600 . ?
C8 H8B 0.9600 . ?
C8 H8C 0.9600 . ?
C9 C11 1.530(10) . ?
C9 C10 1.531(10) . ?
C9 H9 0.9800 . ?
C10 H10A 0.9600 . ?
C10 H10B 0.9600 . ?
C10 H10C 0.9600 . ?
C11 H11A 0.9600 . ?
C11 H11B 0.9600 . ?
C11 H11C 0.9600 . ?
C12 C13 1.528(10) . ?
C12 C14 1.529(10) . ?
C12 H12 0.9800 . ?
C13 H13A 0.9600 . ?
C13 H13B 0.9600 . ?
C13 H13C 0.9600 . ?
C14 H14A 0.9600 . ?
C14 H14B 0.9600 . ?
C14 H14C 0.9600 . ?
C15 C16 1.530(10) . ?
C15 H15A 0.9700 . ?
C15 H15B 0.9700 . ?
C16 H16A 0.9700 . ?
C16 H16B 0.9700 . ?
C17 C19 1.527(10) . ?
C17 C18 1.530(10) . ?
C17 H17 0.9800 . ?
C18 H18A 0.9600 . ?
C18 H18B 0.9600 . ?
C18 H18C 0.9600 . ?
C19 H19A 0.9600 . ?
C19 H19B 0.9600 . ?
C19 H19C 0.9600 . ?
C20 C22 1.528(10) . ?
C20 C21 1.529(10) . ?
C20 H20 0.9800 . ?
C21 H21A 0.9600 . ?
C21 H21B 0.9600 . ?
C21 H21C 0.9600 . ?
C22 H22A 0.9600 . ?
C22 H22B 0.9600 . ?
C22 H22C 0.9600 . ?
C23 C24 1.528(10) . ?
C23 C25 1.528(10) . ?
C23 H23 0.9800 . ?
C24 H24A 0.9600 . ?
C24 H24B 0.9600 . ?
C24 H24C 0.9600 . ?
C25 H25A 0.9600 . ?
C25 H25B 0.9600 . ?
C25 H25C 0.9600 . ?
C26 C27 1.529(10) . ?
C26 C28 1.530(10) . ?
C26 H26 0.9800 . ?
C27 H27A 0.9600 . ?
C27 H27B 0.9600 . ?
C27 H27C 0.9600 . ?
C28 H28A 0.9600 . ?
C28 H28B 0.9600 . ?
C28 H28C 0.9600 . ?
C29 C30 1.532(10) . ?
C29 H29A 0.9700 . ?
C29 H29B 0.9700 . ?
C30 H30A 0.9700 . ?
C30 H30B 0.9700 . ?
C31 C33 1.529(10) . ?
C31 C32 1.529(10) . ?
C31 H31 0.9800 . ?
C32 H32A 0.9600 . ?
C32 H32B 0.9600 . ?
C32 H32C 0.9600 . ?
C33 H33A 0.9600 . ?
C33 H33B 0.9600 . ?
C33 H33C 0.9600 . ?
C34 C36 1.530(10) . ?
C34 C35 1.532(10) . ?
C34 H34 0.9800 . ?
C35 H35A 0.9600 . ?
C35 H35B 0.9600 . ?
C35 H35C 0.9600 . ?
C36 H36A 0.9600 . ?
C36 H36B 0.9600 . ?
C36 H36C 0.9600 . ?
C37 C38 1.530(10) . ?
C37 C39 1.531(10) . ?
C37 H37 0.9800 . ?
C38 H38A 0.9600 . ?
C38 H38B 0.9600 . ?
C38 H38C 0.9600 . ?
C39 H39A 0.9600 . ?
C39 H39B 0.9600 . ?
C39 H39C 0.9600 . ?
C40 C41 1.529(10) . ?
C40 C42 1.530(10) . ?
C40 H40 0.9800 . ?
C41 H41A 0.9600 . ?
C41 H41B 0.9600 . ?
C41 H41C 0.9600 . ?
C42 H42A 0.9600 . ?
C42 H42B 0.9600 . ?
C42 H42C 0.9600 . ?

loop_
_geom_torsion_atom_site_label_1
_geom_torsion_atom_site_label_2
_geom_torsion_atom_site_label_3
_geom_torsion_atom_site_label_4
_geom_torsion
_geom_torsion_site_symmetry_1
_geom_torsion_site_symmetry_2
_geom_torsion_site_symmetry_3
_geom_torsion_site_symmetry_4
_geom_torsion_publ_flag
O38 W10 O1 P1 -180(3) . . . . ?
O21 W10 O1 P1 125(5) . . . . ?
O26 W10 O1 P1 48(4) . . . . ?
O20 W10 O1 P1 -130(5) . . . . ?
O28 W10 O1 P1 -44(4) . . . . ?
O1' W10 O1 P1 1(3) . . . . ?
O38 W10 O1 W1 -45(4) . . . . ?
O21 W10 O1 W1 -100(2) . . . . ?
O26 W10 O1 W1 -177.3(18) . . . . ?
O20 W10 O1 W1 5.3(16) . . . . ?
O28 W10 O1 W1 91.0(16) . . . . ?
O1' W10 O1 W1 136(3) . . . . ?
O38 W10 O1 W2 47(4) . . . . ?
O21 W10 O1 W2 -7.5(15) . . . . ?
O26 W10 O1 W2 -84.8(18) . . . . ?
O20 W10 O1 W2 97.7(19) . . . . ?
O28 W10 O1 W2 -176.5(14) . . . . ?
O1' W10 O1 W2 -132(3) . . . . ?
O11 W1 O1 P1 -44(4) . . . . ?
O29 W1 O1 P1 -176(3) . . . . ?
O5 W1 O1 P1 -128(4) . . . . ?
O20 W1 O1 P1 132(5) . . . . ?
O10 W1 O1 P1 51(4) . . . . ?
O4' W1 O1 P1 3(3) . . . . ?
O11 W1 O1 W10 179.1(18) . . . . ?
O29 W1 O1 W10 47(6) . . . . ?
O5 W1 O1 W10 95.3(17) . . . . ?
O20 W1 O1 W10 -5.3(16) . . . . ?
O10 W1 O1 W10 -85.8(17) . . . . ?
O4' W1 O1 W10 -134(3) . . . . ?
O11 W1 O1 W2 85.4(18) . . . . ?
O29 W1 O1 W2 -47(5) . . . . ?
O5 W1 O1 W2 1.6(14) . . . . ?
O20 W1 O1 W2 -99.0(19) . . . . ?
O10 W1 O1 W2 -179.5(15) . . . . ?
O4' W1 O1 W2 132(3) . . . . ?
O30 W2 O1 P1 178(3) . . . . ?
O21 W2 O1 P1 -128(4) . . . . ?
O6 W2 O1 P1 -48(4) . . . . ?
O5 W2 O1 P1 128(4) . . . . ?
O12 W2 O1 P1 42(4) . . . . ?
O3' W2 O1 P1 0(2) . . . . ?
O30 W2 O1 W10 -47(5) . . . . ?
O21 W2 O1 W10 7.5(15) . . . . ?
O6 W2 O1 W10 88.0(16) . . . . ?
O5 W2 O1 W10 -95.8(16) . . . . ?
O12 W2 O1 W10 177.7(15) . . . . ?
O3' W2 O1 W10 136(3) . . . . ?
O30 W2 O1 W1 48(5) . . . . ?
O21 W2 O1 W1 101.7(19) . . . . ?
O6 W2 O1 W1 -177.7(15) . . . . ?
O5 W2 O1 W1 -1.5(13) . . . . ?
O12 W2 O1 W1 -88.0(15) . . . . ?
O3' W2 O1 W1 -130(3) . . . . ?
O31 W3 O2 P1 169(3) . . . . ?
O7 W3 O2 P1 -132(5) . . . . ?
O13 W3 O2 P1 -48(4) . . . . ?
O6 W3 O2 P1 41(4) . . . . ?
O22 W3 O2 P1 129(4) . . . . ?
O3' W3 O2 P1 -3(3) . . . . ?
O31 W3 O2 W4 -50(5) . . . . ?
O7 W3 O2 W4 9.6(14) . . . . ?
O13 W3 O2 W4 93.6(18) . . . . ?
O6 W3 O2 W4 -177.3(15) . . . . ?
O22 W3 O2 W4 -89.5(17) . . . . ?
O3' W3 O2 W4 138(3) . . . . ?
O32 W4 O2 P1 -174(3) . . . . ?
O14 W4 O2 P1 53(4) . . . . ?
O8 W4 O2 P1 -33(4) . . . . ?
O7 W4 O2 P1 136(4) . . . . ?
O23 W4 O2 P1 -113(4) . . . . ?
O2' W4 O2 P1 6(2) . . . . ?
O32 W4 O2 W3 41(5) . . . . ?
O14 W4 O2 W3 -92.1(18) . . . . ?
O8 W4 O2 W3 -177.8(16) . . . . ?
O7 W4 O2 W3 -9.3(14) . . . . ?
O23 W4 O2 W3 101.5(18) . . . . ?
O2' W4 O2 W3 -139(3) . . . . ?
O40 W12 O3 P1 -173(3) . . . . ?
O25 W12 O3 P1 120(5) . . . . ?
O28 W12 O3 P1 40(4) . . . . ?
O27 W12 O3 P1 -53(4) . . . . ?
O24 W12 O3 P1 -139(5) . . . . ?
O1' W12 O3 P1 -4(3) . . . . ?
O40 W12 O3 W5 -30(6) . . . . ?
O25 W12 O3 W5 -97(2) . . . . ?
O28 W12 O3 W5 -177.7(16) . . . . ?
O27 W12 O3 W5 89.7(19) . . . . ?
O24 W12 O3 W5 3.8(13) . . . . ?
O1' W12 O3 W5 138(3) . . . . ?
O33 W5 O3 P1 177(3) . . . . ?
O24 W5 O3 P1 140(4) . . . . ?
O15 W5 O3 P1 -34(4) . . . . ?
O9 W5 O3 P1 -122(4) . . . . ?
O8 W5 O3 P1 54(4) . . . . ?
O2' W5 O3 P1 4(2) . . . . ?
O33 W5 O3 W12 33(6) . . . . ?
O24 W5 O3 W12 -4.2(15) . . . . ?
O15 W5 O3 W12 -178.2(15) . . . . ?
O9 W5 O3 W12 93.4(19) . . . . ?
O8 W5 O3 W12 -91.0(19) . . . . ?
O2' W5 O3 W12 -140(3) . . . . ?
O35 W7 O4 P1 -178(4) . . . . ?
O16 W7 O4 P1 -49(5) . . . . ?
O17 W7 O4 P1 122(5) . . . . ?
O19 W7 O4 P1 -130(5) . . . . ?
O11 W7 O4 P1 44(5) . . . . ?
O4' W7 O4 P1 -1(3) . . . . ?
O35 W7 O4 W9 -40(7) . . . . ?
O16 W7 O4 W9 90.0(18) . . . . ?
O17 W7 O4 W9 -99.5(18) . . . . ?
O19 W7 O4 W9 8.3(15) . . . . ?
O11 W7 O4 W9 -177.1(17) . . . . ?
O4' W7 O4 W9 138(3) . . . . ?
O37 W9 O4 P1 -175(3) . . . . ?
O19 W9 O4 P1 135(4) . . . . ?
O18 W9 O4 P1 -122(4) . . . . ?
O14 W9 O4 P1 -32(4) . . . . ?
O15 W9 O4 P1 51(3) . . . . ?
O2' W9 O4 P1 7(2) . . . . ?
O37 W9 O4 W7 41(4) . . . . ?
O19 W9 O4 W7 -9.5(17) . . . . ?
O18 W9 O4 W7 94.1(18) . . . . ?
O14 W9 O4 W7 -175.8(17) . . . . ?
O15 W9 O4 W7 -93.2(16) . . . . ?
O2' W9 O4 W7 -137(3) . . . . ?
O39 W11 O1' P1 -175(6) . . . . ?
O23 W11 O1' P1 -48(3) . . . . ?
O27 W11 O1' P1 -129(3) . . . . ?
O22 W11 O1' P1 43(3) . . . . ?
O26 W11 O1' P1 128(3) . . . . ?
O39 W11 O1' W12 -41(8) . . . . ?
O23 W11 O1' W12 85.9(14) . . . . ?
O27 W11 O1' W12 5.4(13) . . . . ?
O22 W11 O1' W12 177.2(14) . . . . ?
O26 W11 O1' W12 -98.3(15) . . . . ?
O39 W11 O1' W10 51(8) . . . . ?
O23 W11 O1' W10 177.6(14) . . . . ?
O27 W11 O1' W10 97.1(14) . . . . ?
O22 W11 O1' W10 -91.2(14) . . . . ?
O26 W11 O1' W10 -6.7(13) . . . . ?
O40 W12 O1' P1 172(4) . . . . ?
O25 W12 O1' P1 -42(2) . . . . ?
O28 W12 O1' P1 -130(3) . . . . ?
O27 W12 O1' P1 129(3) . . . . ?
O24 W12 O1' P1 41(2) . . . . ?
O3 W12 O1' P1 4(3) . . . . ?
O40 W12 O1' W11 37(5) . . . . ?
O25 W12 O1' W11 -177.4(15) . . . . ?
O28 W12 O1' W11 95.1(14) . . . . ?
O27 W12 O1' W11 -5.5(13) . . . . ?
O24 W12 O1' W11 -93.7(13) . . . . ?
O3 W12 O1' W11 -131(3) . . . . ?
O40 W12 O1' W10 -56(5) . . . . ?
O25 W12 O1' W10 90.0(14) . . . . ?
O28 W12 O1' W10 2.4(12) . . . . ?
O27 W12 O1' W10 -98.2(14) . . . . ?
O24 W12 O1' W10 173.7(12) . . . . ?
O3 W12 O1' W10 136(3) . . . . ?
O38 W10 O1' P1 -179(7) . . . . ?
O21 W10 O1' P1 -44(2) . . . . ?
O26 W10 O1' P1 -128(3) . . . . ?
O20 W10 O1' P1 40(2) . . . . ?
O28 W10 O1' P1 130(3) . . . . ?
O1 W10 O1' P1 -1(3) . . . . ?
O38 W10 O1' W11 -44(8) . . . . ?
O21 W10 O1' W11 91.5(14) . . . . ?
O26 W10 O1' W11 7.1(14) . . . . ?
O20 W10 O1' W11 174.7(15) . . . . ?
O28 W10 O1' W11 -94.8(13) . . . . ?
O1 W10 O1' W11 134(3) . . . . ?
O38 W10 O1' W12 49(8) . . . . ?
O21 W10 O1' W12 -176.0(14) . . . . ?
O26 W10 O1' W12 99.7(15) . . . . ?
O20 W10 O1' W12 -92.8(14) . . . . ?
O28 W10 O1' W12 -2.2(11) . . . . ?
O1 W10 O1' W12 -133(3) . . . . ?
O33 W5 O2' P1 -176(4) . . . . ?
O24 W5 O2' P1 -42(3) . . . . ?
O15 W5 O2' P1 139(3) . . . . ?
O9 W5 O2' P1 45(3) . . . . ?
O8 W5 O2' P1 -129(3) . . . . ?
O3 W5 O2' P1 -5(2) . . . . ?
O33 W5 O2' W9 47(5) . . . . ?
O24 W5 O2' W9 -178.0(14) . . . . ?
O15 W5 O2' W9 2.5(13) . . . . ?
O9 W5 O2' W9 -91.6(13) . . . . ?
O8 W5 O2' W9 94.5(14) . . . . ?
O3 W5 O2' W9 -141(3) . . . . ?
O33 W5 O2' W4 -45(5) . . . . ?
O24 W5 O2' W4 90.3(14) . . . . ?
O15 W5 O2' W4 -89.2(14) . . . . ?
O9 W5 O2' W4 176.7(13) . . . . ?
O8 W5 O2' W4 2.8(12) . . . . ?
O3 W5 O2' W4 127(3) . . . . ?
O37 W9 O2' P1 -179(100) . . . . ?
O19 W9 O2' P1 -48(3) . . . . ?
O18 W9 O2' P1 35(3) . . . . ?
O14 W9 O2' P1 131(3) . . . . ?
O15 W9 O2' P1 -139(3) . . . . ?
O4 W9 O2' P1 -7(2) . . . . ?
O37 W9 O2' W5 -42(16) . . . . ?
O19 W9 O2' W5 89.0(16) . . . . ?
O18 W9 O2' W5 172.3(13) . . . . ?
O14 W9 O2' W5 -92.5(16) . . . . ?
O15 W9 O2' W5 -2.1(11) . . . . ?
O4 W9 O2' W5 130(2) . . . . ?
O37 W9 O2' W4 50(16) . . . . ?
O19 W9 O2' W4 -178.9(16) . . . . ?
O18 W9 O2' W4 -95.6(13) . . . . ?
O14 W9 O2' W4 -0.4(14) . . . . ?
O15 W9 O2' W4 90.0(12) . . . . ?
O4 W9 O2' W4 -138(2) . . . . ?
O32 W4 O2' P1 174(4) . . . . ?
O14 W4 O2' P1 -132(3) . . . . ?
O8 W4 O2' P1 131(3) . . . . ?
O7 W4 O2' P1 -46(2) . . . . ?
O23 W4 O2' P1 46(3) . . . . ?
O2 W4 O2' P1 -6(2) . . . . ?
O32 W4 O2' W5 41(5) . . . . ?
O14 W4 O2' W5 94.3(16) . . . . ?
O8 W4 O2' W5 -2.8(13) . . . . ?
O7 W4 O2' W5 -179.5(13) . . . . ?
O23 W4 O2' W5 -87.3(15) . . . . ?
O2 W4 O2' W5 -139(3) . . . . ?
O32 W4 O2' W9 -53(5) . . . . ?
O14 W4 O2' W9 0.4(15) . . . . ?
O8 W4 O2' W9 -96.7(14) . . . . ?
O7 W4 O2' W9 86.6(13) . . . . ?
O23 W4 O2' W9 178.8(15) . . . . ?
O2 W4 O2' W9 127(3) . . . . ?
O36 W8 O3' P1 177(4) . . . . ?
O18 W8 O3' P1 -41(3) . . . . ?
O17 W8 O3' P1 46(3) . . . . ?
O13 W8 O3' P1 -131(3) . . . . ?
O12 W8 O3' P1 132(3) . . . . ?
O36 W8 O3' W3 -48(5) . . . . ?
O18 W8 O3' W3 94.1(14) . . . . ?
O17 W8 O3' W3 -179.4(16) . . . . ?
O13 W8 O3' W3 3.7(15) . . . . ?
O12 W8 O3' W3 -93.6(14) . . . . ?
O36 W8 O3' W2 44(5) . . . . ?
O18 W8 O3' W2 -173.8(14) . . . . ?
O17 W8 O3' W2 -87.3(16) . . . . ?
O13 W8 O3' W2 95.8(16) . . . . ?
O12 W8 O3' W2 -1.5(12) . . . . ?
O31 W3 O3' P1 -165(5) . . . . ?
O7 W3 O3' P1 46(3) . . . . ?
O13 W3 O3' P1 132(3) . . . . ?
O6 W3 O3' P1 -129(3) . . . . ?
O22 W3 O3' P1 -43(3) . . . . ?
O2 W3 O3' P1 3(3) . . . . ?
O31 W3 O3' W8 59(6) . . . . ?
O7 W3 O3' W8 -90.0(14) . . . . ?
O13 W3 O3' W8 -3.7(16) . . . . ?
O6 W3 O3' W8 95.1(14) . . . . ?
O22 W3 O3' W8 -178.8(13) . . . . ?
O2 W3 O3' W8 -133(3) . . . . ?
O31 W3 O3' W2 -33(6) . . . . ?
O7 W3 O3' W2 177.6(14) . . . . ?
O13 W3 O3' W2 -96.2(17) . . . . ?
O6 W3 O3' W2 2.7(12) . . . . ?
O22 W3 O3' W2 88.8(14) . . . . ?
O2 W3 O3' W2 135(3) . . . . ?
O30 W2 O3' P1 -177(4) . . . . ?
O21 W2 O3' P1 39(2) . . . . ?
O6 W2 O3' P1 130(3) . . . . ?
O5 W2 O3' P1 -45(2) . . . . ?
O12 W2 O3' P1 -134(3) . . . . ?
O1 W2 O3' P1 0(2) . . . . ?
O30 W2 O3' W8 -42(5) . . . . ?
O21 W2 O3' W8 174.0(14) . . . . ?
O6 W2 O3' W8 -95.0(14) . . . . ?
O5 W2 O3' W8 90.6(13) . . . . ?
O12 W2 O3' W8 1.5(12) . . . . ?
O1 W2 O3' W8 135(3) . . . . ?
O30 W2 O3' W3 50(5) . . . . ?
O21 W2 O3' W3 -94.0(13) . . . . ?
O6 W2 O3' W3 -3.0(13) . . . . ?
O5 W2 O3' W3 -177.4(13) . . . . ?
O12 W2 O3' W3 93.5(13) . . . . ?
O1 W2 O3' W3 -133(3) . . . . ?
O34 W6 O4' P1 -170(6) . . . . ?
O25 W6 O4' P1 43(2) . . . . ?
O10 W6 O4' P1 129(3) . . . . ?
O9 W6 O4' P1 -42(2) . . . . ?
O16 W6 O4' P1 -129(3) . . . . ?
O34 W6 O4' W1 54(7) . . . . ?
O25 W6 O4' W1 -92.9(14) . . . . ?
O10 W6 O4' W1 -6.8(12) . . . . ?
O9 W6 O4' W1 -177.8(12) . . . . ?
O16 W6 O4' W1 94.8(14) . . . . ?
O34 W6 O4' W7 -39(7) . . . . ?
O25 W6 O4' W7 174.3(14) . . . . ?
O10 W6 O4' W7 -99.5(14) . . . . ?
O9 W6 O4' W7 89.5(12) . . . . ?
O16 W6 O4' W7 2.0(13) . . . . ?
O11 W1 O4' P1 127(3) . . . . ?
O29 W1 O4' P1 176(4) . . . . ?
O5 W1 O4' P1 41(3) . . . . ?
O20 W1 O4' P1 -44(3) . . . . ?
O10 W1 O4' P1 -128(3) . . . . ?
O1 W1 O4' P1 -3(3) . . . . ?
O11 W1 O4' W6 -98.3(15) . . . . ?
O29 W1 O4' W6 -49(5) . . . . ?
O5 W1 O4' W6 175.7(13) . . . . ?
O20 W1 O4' W6 90.6(14) . . . . ?
O10 W1 O4' W6 6.8(12) . . . . ?
O1 W1 O4' W6 132(3) . . . . ?
O11 W1 O4' W7 -5.8(14) . . . . ?
O29 W1 O4' W7 43(5) . . . . ?
O5 W1 O4' W7 -91.8(13) . . . . ?
O20 W1 O4' W7 -176.9(14) . . . . ?
O10 W1 O4' W7 99.3(14) . . . . ?
O1 W1 O4' W7 -136(3) . . . . ?
O35 W7 O4' P1 178(5) . . . . ?
O16 W7 O4' P1 130(3) . . . . ?
O17 W7 O4' P1 -49(3) . . . . ?
O19 W7 O4' P1 41(2) . . . . ?
O11 W7 O4' P1 -129(3) . . . . ?
O4 W7 O4' P1 0(3) . . . . ?
O35 W7 O4' W6 46(6) . . . . ?
O16 W7 O4' W6 -2.2(14) . . . . ?
O17 W7 O4' W6 179.4(14) . . . . ?
O19 W7 O4' W6 -91.2(14) . . . . ?
O11 W7 O4' W6 98.8(14) . . . . ?
O4 W7 O4' W6 -132(3) . . . . ?
O35 W7 O4' W1 -47(6) . . . . ?
O16 W7 O4' W1 -95.7(15) . . . . ?
O17 W7 O4' W1 85.9(14) . . . . ?
O19 W7 O4' W1 175.4(14) . . . . ?
O11 W7 O4' W1 5.3(13) . . . . ?
O4 W7 O4' W1 135(3) . . . . ?
O11 W1 O5 W2 -104(3) . . . . ?
O29 W1 O5 W2 159(3) . . . . ?
O20 W1 O5 W2 54(3) . . . . ?
O10 W1 O5 W2 -6(6) . . . . ?
O4' W1 O5 W2 -35(3) . . . . ?
O1 W1 O5 W2 -3(3) . . . . ?
O30 W2 O5 W1 -157(3) . . . . ?
O21 W2 O5 W1 -48(3) . . . . ?
O6 W2 O5 W1 17(8) . . . . ?
O12 W2 O5 W1 102(3) . . . . ?
O3' W2 O5 W1 36(3) . . . . ?
O1 W2 O5 W1 3(3) . . . . ?
O30 W2 O6 W3 -161(2) . . . . ?
O21 W2 O6 W3 89(3) . . . . ?
O5 W2 O6 W3 25(7) . . . . ?
O12 W2 O6 W3 -61(3) . . . . ?
O3' W2 O6 W3 4(2) . . . . ?
O1 W2 O6 W3 37(3) . . . . ?
O31 W3 O6 W2 165(3) . . . . ?
O7 W3 O6 W2 -18(6) . . . . ?
O13 W3 O6 W2 59(3) . . . . ?
O22 W3 O6 W2 -107(2) . . . . ?
O2 W3 O6 W2 -34(3) . . . . ?
O3' W3 O6 W2 -5(2) . . . . ?
O31 W3 O7 W4 137(3) . . . . ?
O13 W3 O7 W4 -117(3) . . . . ?
O6 W3 O7 W4 -39(6) . . . . ?
O22 W3 O7 W4 49(3) . . . . ?
O2 W3 O7 W4 -21(3) . . . . ?
O3' W3 O7 W4 -52(3) . . . . ?
O32 W4 O7 W3 -140(3) . . . . ?
O14 W4 O7 W3 118(3) . . . . ?
O8 W4 O7 W3 46(5) . . . . ?
O23 W4 O7 W3 -37(3) . . . . ?
O2 W4 O7 W3 21(3) . . . . ?
O2' W4 O7 W3 53(3) . . . . ?
O33 W5 O8 W4 160(3) . . . . ?
O24 W5 O8 W4 -99(3) . . . . ?
O15 W5 O8 W4 71(3) . . . . ?
O9 W5 O8 W4 -26(7) . . . . ?
O2' W5 O8 W4 -5(2) . . . . ?
O3 W5 O8 W4 -40(3) . . . . ?
O32 W4 O8 W5 -161(3) . . . . ?
O14 W4 O8 W5 -59(3) . . . . ?
O7 W4 O8 W5 13(5) . . . . ?
O23 W4 O8 W5 98(3) . . . . ?
O2 W4 O8 W5 34(3) . . . . ?
O2' W4 O8 W5 5(2) . . . . ?
O33 W5 O9 W6 160(3) . . . . ?
O24 W5 O9 W6 59(3) . . . . ?
O15 W5 O9 W6 -110(3) . . . . ?
O8 W5 O9 W6 -14(7) . . . . ?
O2' W5 O9 W6 -33(3) . . . . ?
O3 W5 O9 W6 0(2) . . . . ?
O34 W6 O9 W5 -158(3) . . . . ?
O25 W6 O9 W5 -56(3) . . . . ?
O10 W6 O9 W5 8(6) . . . . ?
O16 W6 O9 W5 103(3) . . . . ?
O4' W6 O9 W5 33(3) . . . . ?
O11 W1 O10 W6 53(3) . . . . ?
O29 W1 O10 W6 152(3) . . . . ?
O5 W1 O10 W6 -43(6) . . . . ?
O20 W1 O10 W6 -103(3) . . . . ?
O4' W1 O10 W6 -12(2) . . . . ?
O1 W1 O10 W6 -46(3) . . . . ?
O34 W6 O10 W1 -156(2) . . . . ?
O25 W6 O10 W1 103(3) . . . . ?
O9 W6 O10 W1 40(6) . . . . ?
O16 W6 O10 W1 -55(3) . . . . ?
O4' W6 O10 W1 12(2) . . . . ?
O29 W1 O11 W7 -156(3) . . . . ?
O5 W1 O11 W7 106(3) . . . . ?
O20 W1 O11 W7 32(6) . . . . ?
O10 W1 O11 W7 -53(3) . . . . ?
O4' W1 O11 W7 9(2) . . . . ?
O1 W1 O11 W7 41(3) . . . . ?
O35 W7 O11 W1 154(3) . . . . ?
O16 W7 O11 W1 59(3) . . . . ?
O17 W7 O11 W1 -103(3) . . . . ?
O19 W7 O11 W1 -31(5) . . . . ?
O4 W7 O11 W1 -41(3) . . . . ?
O4' W7 O11 W1 -9(2) . . . . ?
O36 W8 O12 W2 -164(3) . . . . ?
O18 W8 O12 W2 21(5) . . . . ?
O17 W8 O12 W2 94(3) . . . . ?
O13 W8 O12 W2 -61(3) . . . . ?
O3' W8 O12 W2 3(2) . . . . ?
O30 W2 O12 W8 165(3) . . . . ?
O21 W2 O12 W8 -18(5) . . . . ?
O6 W2 O12 W8 68(3) . . . . ?
O5 W2 O12 W8 -96(3) . . . . ?
O3' W2 O12 W8 -3(2) . . . . ?
O1 W2 O12 W8 -33(3) . . . . ?
O31 W3 O13 W8 -157(4) . . . . ?
O7 W3 O13 W8 98(4) . . . . ?
O6 W3 O13 W8 -60(4) . . . . ?
O22 W3 O13 W8 27(9) . . . . ?
O2 W3 O13 W8 38(4) . . . . ?
O3' W3 O13 W8 7(3) . . . . ?
O36 W8 O13 W3 158(4) . . . . ?
O18 W8 O13 W3 -96(4) . . . . ?
O17 W8 O13 W3 -14(7) . . . . ?
O12 W8 O13 W3 60(4) . . . . ?
O3' W8 O13 W3 -7(3) . . . . ?
O32 W4 O14 W9 164(3) . . . . ?
O8 W4 O14 W9 63(3) . . . . ?
O7 W4 O14 W9 -91(4) . . . . ?
O23 W4 O14 W9 -5(7) . . . . ?
O2 W4 O14 W9 -35(4) . . . . ?
O2' W4 O14 W9 -1(3) . . . . ?
O37 W9 O14 W4 -174(3) . . . . ?
O19 W9 O14 W4 4(7) . . . . ?
O18 W9 O14 W4 89(4) . . . . ?
O15 W9 O14 W4 -69(3) . . . . ?
O2' W9 O14 W4 1(3) . . . . ?
O4 W9 O14 W4 29(4) . . . . ?
O33 W5 O15 W9 -169(2) . . . . ?
O24 W5 O15 W9 -6(10) . . . . ?
O9 W5 O15 W9 93(2) . . . . ?
O8 W5 O15 W9 -70(2) . . . . ?
O2' W5 O15 W9 -3.2(17) . . . . ?
O3 W5 O15 W9 23(3) . . . . ?
O37 W9 O15 W5 179(2) . . . . ?
O19 W9 O15 W5 -83(2) . . . . ?
O18 W9 O15 W5 -11(5) . . . . ?
O14 W9 O15 W5 70(2) . . . . ?
O2' W9 O15 W5 3.3(18) . . . . ?
O4 W9 O15 W5 -28(2) . . . . ?
O35 W7 O16 W6 -162(3) . . . . ?
O17 W7 O16 W6 8(7) . . . . ?
O19 W7 O16 W6 91(2) . . . . ?
O11 W7 O16 W6 -60(2) . . . . ?
O4 W7 O16 W6 35(3) . . . . ?
O4' W7 O16 W6 3(2) . . . . ?
O34 W6 O16 W7 168(2) . . . . ?
O25 W6 O16 W7 -24(6) . . . . ?
O10 W6 O16 W7 60(3) . . . . ?
O9 W6 O16 W7 -100(2) . . . . ?
O4' W6 O16 W7 -3(2) . . . . ?
O36 W8 O17 W7 142(3) . . . . ?
O18 W8 O17 W7 36(3) . . . . ?
O13 W8 O17 W7 -46(6) . . . . ?
O12 W8 O17 W7 -120(3) . . . . ?
O3' W8 O17 W7 -52(3) . . . . ?
O35 W7 O17 W8 -141(3) . . . . ?
O16 W7 O17 W8 50(7) . . . . ?
O19 W7 O17 W8 -34(3) . . . . ?
O11 W7 O17 W8 120(3) . . . . ?
O4 W7 O17 W8 20(3) . . . . ?
O4' W7 O17 W8 54(3) . . . . ?
O36 W8 O18 W9 -158(4) . . . . ?
O17 W8 O18 W9 -56(4) . . . . ?
O13 W8 O18 W9 98(4) . . . . ?
O12 W8 O18 W9 16(7) . . . . ?
O3' W8 O18 W9 34(4) . . . . ?
O37 W9 O18 W8 151(4) . . . . ?
O19 W9 O18 W8 54(4) . . . . ?
O14 W9 O18 W8 -98(4) . . . . ?
O15 W9 O18 W8 -19(7) . . . . ?
O2' W9 O18 W8 -33(4) . . . . ?
O4 W9 O18 W8 0(4) . . . . ?
O37 W9 O19 W7 -130(4) . . . . ?
O18 W9 O19 W7 -37(4) . . . . ?
O14 W9 O19 W7 51(7) . . . . ?
O15 W9 O19 W7 122(4) . . . . ?
O2' W9 O19 W7 54(4) . . . . ?
O4 W9 O19 W7 21(3) . . . . ?
O35 W7 O19 W9 141(4) . . . . ?
O16 W7 O19 W9 -125(4) . . . . ?
O17 W7 O19 W9 36(4) . . . . ?
O11 W7 O19 W9 -34(6) . . . . ?
O4 W7 O19 W9 -22(4) . . . . ?
O4' W7 O19 W9 -53(4) . . . . ?
O38 W10 O20 W1 143(5) . . . . ?
O21 W10 O20 W1 39(5) . . . . ?
O26 W10 O20 W1 -19(8) . . . . ?
O28 W10 O20 W1 -112(5) . . . . ?
O1 W10 O20 W1 -13(4) . . . . ?
O1' W10 O20 W1 -44(5) . . . . ?
O11 W1 O20 W10 24(8) . . . . ?
O29 W1 O20 W10 -147(5) . . . . ?
O5 W1 O20 W10 -50(5) . . . . ?
O10 W1 O20 W10 111(5) . . . . ?
O4' W1 O20 W10 45(5) . . . . ?
O1 W1 O20 W10 13(4) . . . . ?
O38 W10 O21 W2 -128(6) . . . . ?
O26 W10 O21 W2 127(6) . . . . ?
O20 W10 O21 W2 -30(6) . . . . ?
O28 W10 O21 W2 48(8) . . . . ?
O1 W10 O21 W2 26(5) . . . . ?
O1' W10 O21 W2 60(6) . . . . ?
O30 W2 O21 W10 132(6) . . . . ?
O6 W2 O21 W10 -130(6) . . . . ?
O5 W2 O21 W10 35(6) . . . . ?
O12 W2 O21 W10 -45(8) . . . . ?
O3' W2 O21 W10 -59(6) . . . . ?
O1 W2 O21 W10 -26(5) . . . . ?
O39 W11 O22 W3 162(3) . . . . ?
O23 W11 O22 W3 64(2) . . . . ?
O27 W11 O22 W3 18(10) . . . . ?
O26 W11 O22 W3 -92(2) . . . . ?
O1' W11 O22 W3 -27(3) . . . . ?
O31 W3 O22 W11 -167(3) . . . . ?
O7 W3 O22 W11 -62(2) . . . . ?
O13 W3 O22 W11 9(8) . . . . ?
O6 W3 O22 W11 96(2) . . . . ?
O2 W3 O22 W11 -3(2) . . . . ?
O3' W3 O22 W11 27(2) . . . . ?
O39 W11 O23 W4 -139(3) . . . . ?
O27 W11 O23 W4 120(3) . . . . ?
O22 W11 O23 W4 -52(3) . . . . ?
O26 W11 O23 W4 44(6) . . . . ?
O1' W11 O23 W4 53(3) . . . . ?
O32 W4 O23 W11 142(3) . . . . ?
O14 W4 O23 W11 -49(6) . . . . ?
O8 W4 O23 W11 -117(3) . . . . ?
O7 W4 O23 W11 36(3) . . . . ?
O2 W4 O23 W11 -16(3) . . . . ?
O2' W4 O23 W11 -53(3) . . . . ?
O33 W5 O24 W12 -158(3) . . . . ?
O15 W5 O24 W12 39(10) . . . . ?
O9 W5 O24 W12 -60(3) . . . . ?
O8 W5 O24 W12 103(3) . . . . ?
O2' W5 O24 W12 37(3) . . . . ?
O3 W5 O24 W12 8(3) . . . . ?
O40 W12 O24 W5 159(3) . . . . ?
O25 W12 O24 W5 52(3) . . . . ?
O28 W12 O24 W5 -13(6) . . . . ?
O27 W12 O24 W5 -104(3) . . . . ?
O3 W12 O24 W5 -9(3) . . . . ?
O1' W12 O24 W5 -37(3) . . . . ?
O40 W12 O25 W6 -148(4) . . . . ?
O28 W12 O25 W6 115(5) . . . . ?
O27 W12 O25 W6 27(8) . . . . ?
O24 W12 O25 W6 -46(5) . . . . ?
O3 W12 O25 W6 11(4) . . . . ?
O1' W12 O25 W6 44(5) . . . . ?
O34 W6 O25 W12 142(5) . . . . ?
O10 W6 O25 W12 -111(5) . . . . ?
O9 W6 O25 W12 51(5) . . . . ?
O16 W6 O25 W12 -25(8) . . . . ?
O4' W6 O25 W12 -45(5) . . . . ?
O38 W10 O26 W11 158(3) . . . . ?
O21 W10 O26 W11 -98(3) . . . . ?
O20 W10 O26 W11 -40(6) . . . . ?
O28 W10 O26 W11 53(3) . . . . ?
O1 W10 O26 W11 -45(3) . . . . ?
O1' W10 O26 W11 -12(2) . . . . ?
O39 W11 O26 W10 -155(3) . . . . ?
O23 W11 O26 W10 23(6) . . . . ?
O27 W11 O26 W10 -51(3) . . . . ?
O22 W11 O26 W10 119(3) . . . . ?
O1' W11 O26 W10 13(2) . . . . ?
O40 W12 O27 W11 -157(3) . . . . ?
O25 W12 O27 W11 29(6) . . . . ?
O28 W12 O27 W11 -59(3) . . . . ?
O24 W12 O27 W11 101(3) . . . . ?
O3 W12 O27 W11 43(3) . . . . ?
O1' W12 O27 W11 9(2) . . . . ?
O39 W11 O27 W12 160(3) . . . . ?
O23 W11 O27 W12 -103(3) . . . . ?
O22 W11 O27 W12 -56(10) . . . . ?
O26 W11 O27 W12 53(3) . . . . ?
O1' W11 O27 W12 -9(2) . . . . ?
O40 W12 O28 W10 158(2) . . . . ?
O25 W12 O28 W10 -94(2) . . . . ?
O27 W12 O28 W10 61(2) . . . . ?
O24 W12 O28 W10 -30(5) . . . . ?
O3 W12 O28 W10 -33(3) . . . . ?
O1' W12 O28 W10 -3.8(19) . . . . ?
O38 W10 O28 W12 -167(2) . . . . ?
O21 W10 O28 W12 17(4) . . . . ?
O26 W10 O28 W12 -59(2) . . . . ?
O20 W10 O28 W12 93(2) . . . . ?
O1 W10 O28 W12 35(3) . . . . ?
O1' W10 O28 W12 3.8(19) . . . . ?
O47 Ce1 O41 P2 22(5) . . . . ?
O50 Ce1 O41 P2 -16(7) . . . . ?
O44 Ce1 O41 P2 -52(5) . . . . ?
O53 Ce1 O41 P2 -130(5) . . . . ?
O59 Ce1 O41 P2 89(5) . . . . ?
O56 Ce1 O41 P2 149(5) . . . . ?
O60 Ce1 O41 P2 -175(4) . . . . ?
O47 Ce1 O44 P3 -110(5) . . . . ?
O50 Ce1 O44 P3 172(5) . . . . ?
O41 Ce1 O44 P3 -27(4) . . . . ?
O53 Ce1 O44 P3 52(4) . . . . ?
O59 Ce1 O44 P3 -146(4) . . . . ?
O56 Ce1 O44 P3 8(6) . . . . ?
O60 Ce1 O44 P3 116(4) . . . . ?
O50 Ce1 O47 P4 18(7) . . . . ?
O41 Ce1 O47 P4 -141(8) . . . . ?
O44 Ce1 O47 P4 -60(7) . . . . ?
O53 Ce1 O47 P4 -91(8) . . . . ?
O59 Ce1 O47 P4 97(8) . . . . ?
O56 Ce1 O47 P4 156(7) . . . . ?
O60 Ce1 O47 P4 55(8) . . . . ?
O47 Ce1 O50 P5 -44(8) . . . . ?
O41 Ce1 O50 P5 -5(10) . . . . ?
O44 Ce1 O50 P5 31(8) . . . . ?
O53 Ce1 O50 P5 98(8) . . . . ?
O59 Ce1 O50 P5 -122(8) . . . . ?
O56 Ce1 O50 P5 -163(7) . . . . ?
O60 Ce1 O50 P5 161(8) . . . . ?
O47 Ce1 O53 P6 -94(5) . . . . ?
O50 Ce1 O53 P6 169(5) . . . . ?
O41 Ce1 O53 P6 -44(5) . . . . ?
O44 Ce1 O53 P6 -125(5) . . . . ?
O59 Ce1 O53 P6 73(5) . . . . ?
O56 Ce1 O53 P6 31(5) . . . . ?
O60 Ce1 O53 P6 108(5) . . . . ?
O47 Ce1 O56 P7 109(5) . . . . ?
O50 Ce1 O56 P7 -149(5) . . . . ?
O41 Ce1 O56 P7 43(5) . . . . ?
O44 Ce1 O56 P7 6(7) . . . . ?
O53 Ce1 O56 P7 -37(5) . . . . ?
O59 Ce1 O56 P7 169(5) . . . . ?
O60 Ce1 O56 P7 -115(5) . . . . ?
W11 O1' P1 O4 166(31) . . . . ?
W12 O1' P1 O4 45(33) . . . . ?
W10 O1' P1 O4 -73(33) . . . . ?
W11 O1' P1 O3' -59(3) . . . . ?
W12 O1' P1 O3' -179(2) . . . . ?
W10 O1' P1 O3' 63(2) . . . . ?
W11 O1' P1 O2' 61(3) . . . . ?
W12 O1' P1 O2' -59(3) . . . . ?
W10 O1' P1 O2' -177(2) . . . . ?
W11 O1' P1 O1 -120(3) . . . . ?
W12 O1' P1 O1 119(3) . . . . ?
W10 O1' P1 O1 1(3) . . . . ?
W11 O1' P1 O3 116(3) . . . . ?
W12 O1' P1 O3 -4(3) . . . . ?
W10 O1' P1 O3 -122(3) . . . . ?
W11 O1' P1 O4' -178(2) . . . . ?
W12 O1' P1 O4' 61(3) . . . . ?
W10 O1' P1 O4' -57(2) . . . . ?
W11 O1' P1 O2 -2(3) . . . . ?
W12 O1' P1 O2 -123(3) . . . . ?
W10 O1' P1 O2 119(3) . . . . ?
W7 O4 P1 O1' 17(36) . . . . ?
W9 O4 P1 O1' -114(31) . . . . ?
W7 O4 P1 O3' -120(5) . . . . ?
W9 O4 P1 O3' 110(3) . . . . ?
W7 O4 P1 O2' 123(5) . . . . ?
W9 O4 P1 O2' -8(3) . . . . ?
W7 O4 P1 O1 -55(5) . . . . ?
W9 O4 P1 O1 174(4) . . . . ?
W7 O4 P1 O3 65(5) . . . . ?
W9 O4 P1 O3 -66(4) . . . . ?
W7 O4 P1 O4' 1(3) . . . . ?
W9 O4 P1 O4' -130(4) . . . . ?
W7 O4 P1 O2 -175(4) . . . . ?
W9 O4 P1 O2 54(4) . . . . ?
W8 O3' P1 O1' -179(2) . . . . ?
W3 O3' P1 O1' 59(2) . . . . ?
W2 O3' P1 O1' -59(2) . . . . ?
W8 O3' P1 O4 -3(3) . . . . ?
W3 O3' P1 O4 -124(3) . . . . ?
W2 O3' P1 O4 117(3) . . . . ?
W8 O3' P1 O2' 60(3) . . . . ?
W3 O3' P1 O2' -61(2) . . . . ?
W2 O3' P1 O2' -180(2) . . . . ?
W8 O3' P1 O1 -120(3) . . . . ?
W3 O3' P1 O1 118(3) . . . . ?
W2 O3' P1 O1 0(3) . . . . ?
W8 O3' P1 O3 125(27) . . . . ?
W3 O3' P1 O3 3(28) . . . . ?
W2 O3' P1 O3 -115(27) . . . . ?
W8 O3' P1 O4' -60(3) . . . . ?
W3 O3' P1 O4' 179(2) . . . . ?
W2 O3' P1 O4' 61(2) . . . . ?
W8 O3' P1 O2 118(3) . . . . ?
W3 O3' P1 O2 -3(3) . . . . ?
W2 O3' P1 O2 -121(3) . . . . ?
W5 O2' P1 O1' 59(3) . . . . ?
W9 O2' P1 O1' -177(2) . . . . ?
W4 O2' P1 O1' -59(2) . . . . ?
W5 O2' P1 O4 -116(3) . . . . ?
W9 O2' P1 O4 8(3) . . . . ?
W4 O2' P1 O4 125(3) . . . . ?
W5 O2' P1 O3' 180(2) . . . . ?
W9 O2' P1 O3' -56(2) . . . . ?
W4 O2' P1 O3' 61(2) . . . . ?
W5 O2' P1 O1 12(76) . . . . ?
W9 O2' P1 O1 136(75) . . . . ?
W4 O2' P1 O1 -106(75) . . . . ?
W5 O2' P1 O3 5(3) . . . . ?
W9 O2' P1 O3 129(3) . . . . ?
W4 O2' P1 O3 -114(3) . . . . ?
W5 O2' P1 O4' -61(3) . . . . ?
W9 O2' P1 O4' 63(2) . . . . ?
W4 O2' P1 O4' -179(2) . . . . ?
W5 O2' P1 O2 125(3) . . . . ?
W9 O2' P1 O2 -111(3) . . . . ?
W4 O2' P1 O2 7(3) . . . . ?
W10 O1 P1 O1' -1(3) . . . . ?
W1 O1 P1 O1' -125(4) . . . . ?
W2 O1 P1 O1' 120(4) . . . . ?
W10 O1 P1 O4 174(4) . . . . ?
W1 O1 P1 O4 51(4) . . . . ?
W2 O1 P1 O4 -65(4) . . . . ?
W10 O1 P1 O3' -121(4) . . . . ?
W1 O1 P1 O3' 115(4) . . . . ?
W2 O1 P1 O3' 0(3) . . . . ?
W10 O1 P1 O2' 46(77) . . . . ?
W1 O1 P1 O2' -77(76) . . . . ?
W2 O1 P1 O2' 168(73) . . . . ?
W10 O1 P1 O3 53(4) . . . . ?
W1 O1 P1 O3 -70(4) . . . . ?
W2 O1 P1 O3 175(4) . . . . ?
W10 O1 P1 O4' 120(4) . . . . ?
W1 O1 P1 O4' -3(3) . . . . ?
W2 O1 P1 O4' -119(4) . . . . ?
W10 O1 P1 O2 -66(4) . . . . ?
W1 O1 P1 O2 171(4) . . . . ?
W2 O1 P1 O2 55(4) . . . . ?
W12 O3 P1 O1' 5(3) . . . . ?
W5 O3 P1 O1' -129(4) . . . . ?
W12 O3 P1 O4 -171(4) . . . . ?
W5 O3 P1 O4 55(4) . . . . ?
W12 O3 P1 O3' 62(29) . . . . ?
W5 O3 P1 O3' -72(28) . . . . ?
W12 O3 P1 O2' 129(4) . . . . ?
W5 O3 P1 O2' -5(3) . . . . ?
W12 O3 P1 O1 -51(4) . . . . ?
W5 O3 P1 O1 175(4) . . . . ?
W12 O3 P1 O4' -113(4) . . . . ?
W5 O3 P1 O4' 113(4) . . . . ?
W12 O3 P1 O2 69(4) . . . . ?
W5 O3 P1 O2 -65(4) . . . . ?
W6 O4' P1 O1' -62(2) . . . . ?
W1 O4' P1 O1' 61(3) . . . . ?
W7 O4' P1 O1' -179(2) . . . . ?
W6 O4' P1 O4 117(3) . . . . ?
W1 O4' P1 O4 -120(4) . . . . ?
W7 O4' P1 O4 -1(3) . . . . ?
W6 O4' P1 O3' 178(2) . . . . ?
W1 O4' P1 O3' -59(3) . . . . ?
W7 O4' P1 O3' 61(3) . . . . ?
W6 O4' P1 O2' 59(2) . . . . ?
W1 O4' P1 O2' -179(2) . . . . ?
W7 O4' P1 O2' -59(3) . . . . ?
W6 O4' P1 O1 -119(3) . . . . ?
W1 O4' P1 O1 3(3) . . . . ?
W7 O4' P1 O1 123(3) . . . . ?
W6 O4' P1 O3 -2(3) . . . . ?
W1 O4' P1 O3 120(3) . . . . ?
W7 O4' P1 O3 -120(3) . . . . ?
W6 O4' P1 O2 160(24) . . . . ?
W1 O4' P1 O2 -77(25) . . . . ?
W7 O4' P1 O2 42(26) . . . . ?
W3 O2 P1 O1' -117(4) . . . . ?
W4 O2 P1 O1' 111(4) . . . . ?
W3 O2 P1 O4 64(4) . . . . ?
W4 O2 P1 O4 -68(4) . . . . ?
W3 O2 P1 O3' 4(3) . . . . ?
W4 O2 P1 O3' -129(4) . . . . ?
W3 O2 P1 O2' 126(4) . . . . ?
W4 O2 P1 O2' -7(3) . . . . ?
W3 O2 P1 O1 -56(4) . . . . ?
W4 O2 P1 O1 171(4) . . . . ?
W3 O2 P1 O3 -176(4) . . . . ?
W4 O2 P1 O3 52(4) . . . . ?
W3 O2 P1 O4' 23(28) . . . . ?
W4 O2 P1 O4' -110(25) . . . . ?
Ce1 O41 P2 O43 168(4) . . . . ?
Ce1 O41 P2 O42 -71(5) . . . . ?
Ce1 O41 P2 C1 55(6) . . . . ?
C6 O43 P2 O41 -167(3) . . . . ?
C6 O43 P2 O42 70(4) . . . . ?
C6 O43 P2 C1 -50(4) . . . . ?
C3 O42 P2 O41 -52(4) . . . . ?
C3 O42 P2 O43 64(3) . . . . ?
C3 O42 P2 C1 -179(3) . . . . ?
Ce1 O47 P4 O49 -102(8) . . . . ?
Ce1 O47 P4 O48 128(7) . . . . ?
Ce1 O47 P4 C15 17(8) . . . . ?
C20 O49 P4 O47 -30(4) . . . . ?
C20 O49 P4 O48 97(3) . . . . ?
C20 O49 P4 C15 -149(3) . . . . ?
C17 O48 P4 O47 149(3) . . . . ?
C17 O48 P4 O49 20(4) . . . . ?
C17 O48 P4 C15 -96(4) . . . . ?
Ce1 O50 P5 O51 171(7) . . . . ?
Ce1 O50 P5 O52 -75(8) . . . . ?
Ce1 O50 P5 C16 47(9) . . . . ?
C23 O51 P5 O50 -53(4) . . . . ?
C23 O51 P5 O52 -174(3) . . . . ?
C23 O51 P5 C16 72(4) . . . . ?
C26 O52 P5 O50 174(3) . . . . ?
C26 O52 P5 O51 -60(3) . . . . ?
C26 O52 P5 C16 52(3) . . . . ?
Ce1 O53 P6 O54 116(5) . . . . ?
Ce1 O53 P6 O55 -123(4) . . . . ?
Ce1 O53 P6 C29 -2(6) . . . . ?
C31 O54 P6 O53 171(4) . . . . ?
C31 O54 P6 O55 52(5) . . . . ?
C31 O54 P6 C29 -67(5) . . . . ?
C34 O55 P6 O53 -66(4) . . . . ?
C34 O55 P6 O54 50(3) . . . . ?
C34 O55 P6 C29 169(3) . . . . ?
Ce1 O44 P3 O46 -93(5) . . . . ?
Ce1 O44 P3 O45 146(4) . . . . ?
Ce1 O44 P3 C2 21(5) . . . . ?
C12 O46 P3 O44 -54(3) . . . . ?
C12 O46 P3 O45 68(3) . . . . ?
C12 O46 P3 C2 -175(3) . . . . ?
C9 O45 P3 O44 176(3) . . . . ?
C9 O45 P3 O46 48(4) . . . . ?
C9 O45 P3 C2 -59(4) . . . . ?
Ce1 O56 P7 O58 -78(6) . . . . ?
Ce1 O56 P7 O57 161(4) . . . . ?
Ce1 O56 P7 C30 44(6) . . . . ?
C40 O58 P7 O56 -173(3) . . . . ?
C40 O58 P7 O57 -51(3) . . . . ?
C40 O58 P7 C30 63(3) . . . . ?
C37 O57 P7 O56 45(3) . . . . ?
C37 O57 P7 O58 -77(3) . . . . ?
C37 O57 P7 C30 167(3) . . . . ?
O41 P2 C1 C2 44(5) . . . . ?
O43 P2 C1 C2 -67(4) . . . . ?
O42 P2 C1 C2 173(4) . . . . ?
P2 C1 C2 P3 -106(4) . . . . ?
O44 P3 C2 C1 63(5) . . . . ?
O46 P3 C2 C1 -172(4) . . . . ?
O45 P3 C2 C1 -59(5) . . . . ?
P2 O42 C3 C4 -143(4) . . . . ?
P2 O42 C3 C5 87(4) . . . . ?
P2 O43 C6 C8 140(4) . . . . ?
P2 O43 C6 C7 -93(5) . . . . ?
P3 O45 C9 C11 -119(4) . . . . ?
P3 O45 C9 C10 126(4) . . . . ?
P3 O46 C12 C13 83(4) . . . . ?
P3 O46 C12 C14 -152(3) . . . . ?
O47 P4 C15 C16 -79(5) . . . . ?
O49 P4 C15 C16 45(5) . . . . ?
O48 P4 C15 C16 166(4) . . . . ?
P4 C15 C16 P5 94(5) . . . . ?
O50 P5 C16 C15 -53(6) . . . . ?
O51 P5 C16 C15 176(4) . . . . ?
O52 P5 C16 C15 70(5) . . . . ?
P4 O48 C17 C19 -145(4) . . . . ?
P4 O48 C17 C18 91(4) . . . . ?
P4 O49 C20 C22 137(4) . . . . ?
P4 O49 C20 C21 -98(4) . . . . ?
P5 O51 C23 C24 -104(5) . . . . ?
P5 O51 C23 C25 119(4) . . . . ?
P5 O52 C26 C27 -132(3) . . . . ?
P5 O52 C26 C28 109(4) . . . . ?
O53 P6 C29 C30 -74(5) . . . . ?
O54 P6 C29 C30 170(4) . . . . ?
O55 P6 C29 C30 48(5) . . . . ?
P6 C29 C30 P7 100(4) . . . . ?
O56 P7 C30 C29 -59(5) . . . . ?
O58 P7 C30 C29 64(4) . . . . ?
O57 P7 C30 C29 180(4) . . . . ?
P6 O54 C31 C33 -35(6) . . . . ?
P6 O54 C31 C32 -169(4) . . . . ?
P6 O55 C34 C36 89(3) . . . . ?
P6 O55 C34 C35 -25(3) . . . . ?
P7 O57 C37 C38 -94(4) . . . . ?
P7 O57 C37 C39 142(3) . . . . ?
P7 O58 C40 C41 130(3) . . . . ?
P7 O58 C40 C42 -114(3) . . . . ?

loop_
_platon_squeeze_void_nr
_platon_squeeze_void_average_x
_platon_squeeze_void_average_y
_platon_squeeze_void_average_z
_platon_squeeze_void_volume
_platon_squeeze_void_count_electrons
1 0.228 0.753 0.918 70.9 55.6
2 0.095 0.916 0.148 11.2 11.8
3 0.084 0.983 0.069 6.0 1.5
4 0.500 -0.500 0.500 618.9 384.7
5 0.383 0.444 0.026 18.9 9.7
6 0.772 0.247 0.082 70.9 41.9
7 0.617 0.556 0.974 18.9 19.1
8 0.905 0.084 0.852 10.9 3.9
9 0.916 0.017 0.931 6.2 4.7
